data_7057819
loop_
_publ_author_name
'Zhang, Ya-Xin'
'Zhang, Yue-Hua'
'Liu, Bi-Ying'
'Wang, Wen-Min'
'Tang, Gong-Ping'
'Wei, Hai-Ying'
'Wu, Zhi-Lei'

_publ_section_title
;
 Synthesis, luminescence and magnetic properties of tetranuclear
 lanthanide-based (Eu4, Gd4 and Dy4) clusters
;
_journal_issue 22
_journal_name_full 'New Journal of Chemistry'
_journal_page_first 18305
_journal_paper_doi 10.1039/C8NJ04226H
_journal_volume 42
_journal_year 2018
_chemical_formula_moiety '2(C70 H72 Eu2 N6 O8), C2 H3 N'
_chemical_formula_sum 'C142 H147 Eu4 N13 O16'
_chemical_formula_weight 2899.56
_space_group_crystal_system triclinic
_space_group_IT_number 2
_space_group_name_Hall '-P 1'
_space_group_name_H-M_alt 'P -1'
_symmetry_space_group_name_Hall '-P 1'
_symmetry_space_group_name_H-M 'P -1'
_atom_sites_solution_hydrogens mixed
_audit_creation_date 2018-07-02
_audit_creation_method
;
Olex2 1.2
(compiled 2018.05.29 svn.r3508 for OlexSys, GUI svn.r5506)
;
_audit_update_record
;
2018-08-14 deposited with the CCDC.
2018-10-08 downloaded from the CCDC.
;
_cell_angle_alpha 110.1633(18)
_cell_angle_beta 93.286(2)
_cell_angle_gamma 109.9669(17)
_cell_formula_units_Z 2
_cell_length_a 17.3686(7)
_cell_length_b 20.3861(8)
_cell_length_c 23.5088(10)
_cell_measurement_reflns_used 9985
_cell_measurement_temperature 173(2)
_cell_measurement_theta_max 25.25
_cell_measurement_theta_min 2.23
_cell_volume 7198.2(5)
_computing_cell_refinement 'SAINT v8.37A (Bruker, 2015)'
_computing_data_reduction 'SAINT v8.37A (Bruker, 2015)'
_computing_molecular_graphics 'Olex2 (Dolomanov et al., 2009)'
_computing_publication_material 'Olex2 (Dolomanov et al., 2009)'
_computing_structure_refinement 'XL (Sheldrick, 2008)'
_diffrn_ambient_temperature 173.0
_diffrn_measured_fraction_theta_full 0.999
_diffrn_measured_fraction_theta_max 0.999
_diffrn_measurement_device_type 'Bruker APEX-II CCD'
_diffrn_measurement_method '\f and \w scans'
_diffrn_radiation_type MoK\a
_diffrn_radiation_wavelength 0.71073
_diffrn_reflns_av_R_equivalents 0.1064
_diffrn_reflns_av_unetI/netI 0.0917
_diffrn_reflns_Laue_measured_fraction_full 0.999
_diffrn_reflns_Laue_measured_fraction_max 0.999
_diffrn_reflns_limit_h_max 20
_diffrn_reflns_limit_h_min -20
_diffrn_reflns_limit_k_max 24
_diffrn_reflns_limit_k_min -24
_diffrn_reflns_limit_l_max 27
_diffrn_reflns_limit_l_min -27
_diffrn_reflns_number 98142
_diffrn_reflns_point_group_measured_fraction_full 0.999
_diffrn_reflns_point_group_measured_fraction_max 0.999
_diffrn_reflns_theta_full 25.009
_diffrn_reflns_theta_max 25.009
_diffrn_reflns_theta_min 2.152
_diffrn_standards_number 0
_exptl_absorpt_coefficient_mu 1.781
_exptl_absorpt_correction_T_max 0.7452
_exptl_absorpt_correction_T_min 0.6345
_exptl_absorpt_correction_type multi-scan
_exptl_absorpt_process_details
;
SADABS-2016/2 (Bruker,2016/2) was used for absorption correction.
wR2(int) was 0.0740 before and 0.0641 after correction.
The Ratio of minimum to maximum transmission is 0.8514.
The \l/2 correction factor is Not present.
;
_exptl_crystal_colour colorless
_exptl_crystal_density_diffrn 1.338
_exptl_crystal_description block
_exptl_crystal_F_000 2940
_exptl_crystal_size_max 0.26
_exptl_crystal_size_mid 0.18
_exptl_crystal_size_min 0.11
_refine_diff_density_max 2.103
_refine_diff_density_min -1.102
_refine_diff_density_rms 0.176
_refine_ls_extinction_method none
_refine_ls_goodness_of_fit_ref 1.045
_refine_ls_hydrogen_treatment mixed
_refine_ls_matrix_type full
_refine_ls_number_parameters 1602
_refine_ls_number_reflns 25357
_refine_ls_number_restraints 92
_refine_ls_restrained_S_all 1.049
_refine_ls_R_factor_all 0.1309
_refine_ls_R_factor_gt 0.0729
_refine_ls_shift/su_max 0.030
_refine_ls_shift/su_mean 0.000
_refine_ls_structure_factor_coef Fsqd
_refine_ls_weighting_details 'w=1/[\s^2^(Fo^2^)+(0.0547P)^2^+107.5145P] where P=(Fo^2^+2Fc^2^)/3'
_refine_ls_weighting_scheme calc
_refine_ls_wR_factor_gt 0.1476
_refine_ls_wR_factor_ref 0.1844
_reflns_Friedel_coverage 0.000
_reflns_number_gt 16522
_reflns_number_total 25357
_reflns_threshold_expression 'I > 2\s(I)'
_cod_data_source_file c8nj04226h2.cif
_cod_data_source_block 1
_cod_depositor_comments 'Adding full bibliography for 7057818--7057820.cif.'
_cod_database_code 7057819
_shelx_shelxl_version_number 2016/6
_shelx_space_group_comment
;
The symmetry employed for this shelxl refinement is uniquely defined
by the following loop, which should always be used as a source of
symmetry information in preference to the above space-group names.
They are only intended as comments.
;
_shelx_estimated_absorpt_t_max 0.828
_shelx_estimated_absorpt_t_min 0.655
_olex2_refinement_description
;
1. Fixed Uiso
 At 1.2 times of:
  All C(H) groups
 At 1.5 times of:
  All C(H,H,H) groups
2. Restrained distances
 O8-H8
 0.82 with sigma of 0.02
 C56A-C57
 2.1 with sigma of 0.02
 H57B-H56D
 2.2 with sigma of 0.02
 H56E-H57B
 2.2 with sigma of 0.02
 O16-H16A
 0.82 with sigma of 0.02
 H56D-H57C
 2.15 with sigma of 0.02
 C56A-C183 \\sim C183-C56B
 with sigma of 0.02
3. Rigid bond restraints
 C57, C58
 with sigma for 1-2 distances of 0.01 and sigma for 1-3 distances of 0.02
 C57, C183
 with sigma for 1-2 distances of 0.01 and sigma for 1-3 distances of 0.02
4. Uiso/Uaniso restraints and constraints
C57 \\sim C58: within 2A with sigma of 0.01 and sigma for terminal atoms of 0.02
Uanis(N5) \\sim Ueq, Uanis(C183) \\sim Ueq, Uanis(C133) \\sim Ueq, Uanis(C118)
\\sim Ueq, Uanis(C120) \\sim Ueq, Uanis(C137) \\sim Ueq, Uanis(C136) \\sim Ueq:
with sigma of 0.01 and sigma for terminal atoms of 0.02
Uanis(C56B) \\sim Ueq, Uanis(C57) \\sim Ueq: with sigma of 0.01 and sigma for
terminal atoms of 0.02
Uanis(C37) \\sim Ueq, Uanis(C36) \\sim Ueq, Uanis(C39) \\sim Ueq: with sigma of
0.01 and sigma for terminal atoms of 0.02
Uanis(N13) \\sim Ueq: with sigma of 0.01 and sigma for terminal atoms of 0.02
Uanis(C141) \\sim Ueq: with sigma of 0.01 and sigma for terminal atoms of 0.02
Uanis(C56B) = Uanis(C56A)
5. Others
 Sof(C56A)=Sof(H56D)=Sof(H56E)=Sof(H56F)=1-FVAR(1)
 Sof(C56B)=Sof(H56A)=Sof(H56B)=Sof(H56C)=FVAR(1)
6.a Aromatic/amide H refined with riding coordinates:
 C14(H14), C47(H47), C108(H108), C94(H94), C39(H39), C16(H16), C111(H111),
 C7(H7), C5(H5), C42(H42), C106(H106), C41(H41), C32(H32), C99(H99), C83(H83),
 C25(H25), C79(H79), C110(H110), C9(H9), C84(H84), C3(H3), C85(H85), C70(H70),
 C10(H10), C46(H46), C15(H15), C26(H26), C100(H100), C54(H54), C116(H116),
 C95(H95), C101(H101), C134(H134), C30(H30), C48(H48), C36(H36), C115(H115),
 C123(H123), C92(H92), C31(H31), C23(H23), C102(H102), C64(H64), C2(H2),
 C117(H117), C103(H103), C76(H76), C1(H1), C86(H86), C87(H87), C88(H88),
 C89(H89), C90(H90), C6(H6), C78(H78), C18(H18), C35(H35), C17(H17), C20(H20),
 C74(H74), C21(H21), C72(H72), C71(H71), C104(H104), C73(H73), C19(H19),
 C37(H37), C105(H105), C33(H33), C34(H34)
6.b Fitted hexagon refined as free rotating group:
 C86(C87,C88,C89,C90,C91)
6.c Idealised Me refined as rotating group:
 C128(H12A,H12B,H12C), C130(H13A,H13B,H13C), C58(H58A,H58B,H58C), C49(H49A,
 H49B,H49C), C51(H51A,H51B,H51C), C126(H12D,H12E,H12F), C50(H50A,H50B,H50C),
 C67(H67A,H67B,H67C), C60(H60A,H60B,H60C), C139(H13D,H13E,H13F), C68(H68A,H68B,
 H68C), C69(H69A,H69B,H69C), C59(H59A,H59B,H59C), C131(H13G,H13H,H13I),
 C138(H13J,H13K,H13L), C129(H12G,H12H,H12I), C119(H11A,H11B,H11C), C61(H61A,
 H61B,H61C), C127(H12J,H12K,H12L), C118(H11D,H11E,H11F), C137(H13M,H13N,H13O),
 C120(H12M,H12N,H12O), C56B(H56A,H56B,H56C), C57(H57A,H57B,H57C), C140(H14A,
 H14B,H14C), C56A(H56D,H56E,H56F)
;
_olex2_submission_special_instructions 'No special instructions were received'

loop_
_space_group_symop_operation_xyz
'x, y, z'
'-x, -y, -z'

loop_
_atom_site_label
_atom_site_type_symbol
_atom_site_fract_x
_atom_site_fract_y
_atom_site_fract_z
_atom_site_U_iso_or_equiv
_atom_site_adp_type
_atom_site_occupancy
_atom_site_site_symmetry_order
_atom_site_calc_flag
_atom_site_refinement_flags_posn
_atom_site_refinement_flags_adp
_atom_site_refinement_flags_occupancy
_atom_site_disorder_assembly
_atom_site_disorder_group
Eu2 Eu 0.37650(3) 1.45103(3) 0.47965(2) 0.02409(13) Uani 1 1 d . . . . .
Eu1 Eu 0.49303(3) 1.33085(3) 0.42768(2) 0.02740(14) Uani 1 1 d . . . . .
Eu4 Eu 0.09430(4) 1.09747(3) 0.02975(2) 0.02869(14) Uani 1 1 d . . . . .
Eu3 Eu 0.12691(4) 0.93172(3) -0.07074(2) 0.02997(14) Uani 1 1 d . . . . .
O16 O 0.0198(5) 0.9774(4) -0.0602(3) 0.0299(17) Uani 1 1 d D . . . .
O1 O 0.3822(4) 1.5611(4) 0.5658(3) 0.0290(16) Uani 1 1 d . . . . .
O3 O 0.3553(4) 1.3175(4) 0.4476(3) 0.0285(16) Uani 1 1 d . . . . .
O10 O 0.0088(5) 0.8476(4) -0.0464(3) 0.0324(17) Uani 1 1 d . . . . .
O5 O 0.2339(4) 1.4085(4) 0.4852(4) 0.0374(19) Uani 1 1 d . . . . .
O13 O 0.1233(5) 0.8191(4) -0.1447(3) 0.0353(18) Uani 1 1 d . . . . .
O11 O 0.1391(5) 1.0004(4) 0.0384(3) 0.0374(18) Uani 1 1 d . . . . .
O4 O 0.3068(4) 1.4894(4) 0.4174(3) 0.0323(17) Uani 1 1 d . . . . .
O12 O 0.1048(5) 0.9383(4) -0.1679(3) 0.040(2) Uani 1 1 d . . . . .
O9 O 0.1892(5) 1.0675(4) -0.0389(4) 0.0403(19) Uani 1 1 d . . . . .
O14 O 0.1810(5) 1.2234(4) 0.0556(4) 0.0407(19) Uani 1 1 d . . . . .
O7 O 0.4920(5) 1.2804(4) 0.5046(3) 0.0335(17) Uani 1 1 d . . . . .
O2 O 0.4349(4) 1.4045(4) 0.3915(3) 0.0306(17) Uani 1 1 d . . . . .
O15 O 0.1450(5) 1.1531(4) 0.1370(3) 0.0368(18) Uani 1 1 d . . . . .
O6 O 0.5840(5) 1.2662(4) 0.4103(4) 0.0376(19) Uani 1 1 d . . . . .
N10 N -0.0539(6) 0.8651(5) 0.0579(4) 0.033(2) Uani 1 1 d . . . . .
N2 N 0.3658(5) 1.4320(4) 0.5817(4) 0.0243(18) Uani 1 1 d . . . . .
N12 N 0.2102(6) 0.8982(5) 0.0020(4) 0.037(2) Uani 1 1 d . . . . .
N4 N 0.4881(6) 1.3052(5) 0.3131(4) 0.038(2) Uani 1 1 d . . . . .
C128 C 0.1556(9) 0.6896(7) -0.1885(6) 0.054(4) Uani 1 1 d . . . . .
H12A H 0.215318 0.717809 -0.184782 0.081 Uiso 1 1 calc GR . . . .
H12B H 0.143605 0.635218 -0.204916 0.081 Uiso 1 1 calc GR . . . .
H12C H 0.140708 0.704758 -0.147759 0.081 Uiso 1 1 calc GR . . . .
N9 N 0.0432(7) 0.6865(6) 0.0969(5) 0.049(3) Uani 1 1 d . . . . .
C55 C 0.1735(8) 1.4270(7) 0.4749(6) 0.041(3) Uani 1 1 d . . . . .
C124 C 0.1175(7) 0.7913(7) -0.2033(5) 0.037(3) Uani 1 1 d . . . . .
N6 N 0.3821(6) 1.1924(5) 0.3815(4) 0.036(2) Uani 1 1 d . . . . .
N8 N 0.2729(6) 0.9816(6) -0.0977(5) 0.044(2) Uani 1 1 d . . . . .
C14 C 0.3108(7) 1.4054(6) 0.6840(5) 0.039(3) Uani 1 1 d . . . . .
H14 H 0.293033 1.396113 0.718925 0.047 Uiso 1 1 calc R . . . .
C130 C 0.2621(9) 1.1993(9) 0.2502(6) 0.065(4) Uani 1 1 d . . . . .
H13A H 0.245807 1.147892 0.218948 0.098 Uiso 1 1 calc GR . . . .
H13B H 0.271571 1.198800 0.291494 0.098 Uiso 1 1 calc GR . . . .
H13C H 0.313653 1.232886 0.243760 0.098 Uiso 1 1 calc GR . . . .
N5 N 0.1129(8) 1.0328(7) 0.4029(7) 0.084(4) Uani 1 1 d . U . . .
N11 N 0.2207(7) 0.8804(6) 0.2029(4) 0.047(3) Uani 1 1 d . . . . .
C52 C 0.2323(7) 1.5480(6) 0.3769(5) 0.038(3) Uani 1 1 d . . . . .
N1 N 0.2558(6) 1.5113(5) 0.7680(4) 0.042(2) Uani 1 1 d . . . . .
C43 C 0.2942(7) 1.2506(6) 0.4348(5) 0.029(2) Uani 1 1 d . . . . .
C12 C 0.3401(6) 1.4833(6) 0.6226(5) 0.028(2) Uani 1 1 d . . . . .
C113 C 0.1958(7) 0.9193(6) 0.0603(5) 0.031(2) Uani 1 1 d . . . . .
C47 C 0.3349(9) 1.0566(7) 0.3364(7) 0.063(4) Uani 1 1 d . . . . .
H47 H 0.346745 1.013597 0.314104 0.075 Uiso 1 1 calc R . . . .
C58 C 0.1093(9) 1.3687(10) 0.5478(8) 0.078(5) Uani 1 1 d . U . . .
H58A H 0.122802 1.323844 0.530312 0.117 Uiso 1 1 calc GR . . . .
H58B H 0.058767 1.355761 0.565108 0.117 Uiso 1 1 calc GR . . . .
H58C H 0.155905 1.408847 0.580626 0.117 Uiso 1 1 calc GR . . . .
C4 C 0.2364(9) 1.5533(8) 0.8717(6) 0.053(4) Uani 1 1 d . . . . .
C108 C 0.1735(9) 0.8632(7) 0.2396(6) 0.050(3) Uani 1 1 d . . . . .
H108 H 0.121917 0.869708 0.237878 0.060 Uiso 1 1 calc R . . . .
C49 C 0.2323(9) 1.5038(8) 0.3090(6) 0.053(3) Uani 1 1 d . . . . .
H49A H 0.284814 1.495909 0.306366 0.080 Uiso 1 1 calc GR . . . .
H49B H 0.227006 1.532682 0.284318 0.080 Uiso 1 1 calc GR . . . .
H49C H 0.185223 1.454633 0.293235 0.080 Uiso 1 1 calc GR . . . .
C94 C 0.0548(7) 0.7075(6) -0.0002(5) 0.039(3) Uani 1 1 d . . . . .
H94 H 0.078935 0.670932 -0.014933 0.047 Uiso 1 1 calc R . . . .
C133 C 0.1764(7) 1.2210(6) 0.1771(5) 0.033(3) Uani 1 1 d . U . . .
C39 C 0.0401(8) 1.0178(7) 0.4079(6) 0.047(3) Uani 1 1 d . U . . .
H39 H 0.021623 1.058485 0.417653 0.057 Uiso 1 1 calc R . . . .
C97 C -0.0150(7) 0.8146(6) 0.0407(5) 0.030(2) Uani 1 1 d . . . . .
C53 C 0.2391(7) 1.5006(6) 0.4150(5) 0.032(3) Uani 1 1 d . . . . .
C13 C 0.3108(7) 1.4711(6) 0.6750(5) 0.032(2) Uani 1 1 d . . . . .
C125 C 0.1047(8) 0.7069(7) -0.2323(6) 0.044(3) Uani 1 1 d . . . . .
C114 C 0.2180(8) 0.8901(6) 0.1027(5) 0.038(3) Uani 1 1 d . . . . .
C112 C 0.1574(7) 0.9739(6) 0.0796(5) 0.034(3) Uani 1 1 d . . . . .
C51 C 0.1534(9) 1.5656(8) 0.3798(7) 0.059(4) Uani 1 1 d . . . . .
H51A H 0.153239 1.596569 0.355825 0.089 Uiso 1 1 calc GR . . . .
H51B H 0.152578 1.593395 0.422878 0.089 Uiso 1 1 calc GR . . . .
H51C H 0.103945 1.518186 0.362391 0.089 Uiso 1 1 calc GR . . . .
C16 C 0.3628(7) 1.3717(6) 0.5919(5) 0.030(2) Uani 1 1 d . . . . .
H16 H 0.379746 1.336157 0.563047 0.036 Uiso 1 1 calc R . . . .
C136 C 0.2411(9) 1.3581(6) 0.0940(5) 0.047(3) Uani 1 1 d . U . . .
C111 C 0.1403(8) 0.9936(6) 0.1376(5) 0.042(3) Uani 1 1 d . . . . .
H111 H 0.114532 1.029157 0.150513 0.051 Uiso 1 1 calc R . . . .
N7 N 0.4796(8) 1.1983(6) -0.1183(6) 0.062(3) Uani 1 1 d . . . . .
C40 C 0.1706(8) 1.1070(7) 0.4107(7) 0.058(4) Uani 1 1 d . . . . .
C8 C 0.2837(7) 1.5248(6) 0.7153(5) 0.035(3) Uani 1 1 d . . . . .
C126 C 0.1297(11) 0.6849(8) -0.2952(6) 0.068(5) Uani 1 1 d . . . . .
H12D H 0.190113 0.711248 -0.290185 0.102 Uiso 1 1 calc GR . . . .
H12E H 0.100057 0.699228 -0.322631 0.102 Uiso 1 1 calc GR . . . .
H12F H 0.114996 0.630055 -0.313287 0.102 Uiso 1 1 calc GR . . . .
C27 C 0.4526(7) 1.4140(7) 0.3390(5) 0.035(3) Uani 1 1 d . . . . .
C63 C 0.5982(8) 1.2195(6) 0.4294(6) 0.041(3) Uani 1 1 d . . . . .
C7 C 0.2651(8) 1.5664(7) 0.8181(5) 0.043(3) Uani 1 1 d . . . . .
H7 H 0.291104 1.616864 0.820611 0.052 Uiso 1 1 calc R . . . .
C5 C 0.2077(9) 1.4829(8) 0.8748(6) 0.055(4) Uani 1 1 d . . . . .
H5 H 0.202268 1.439187 0.840047 0.066 Uiso 1 1 calc R . . . .
C122 C 0.1149(8) 0.9035(7) -0.2210(6) 0.043(3) Uani 1 1 d . . . . .
C42 C 0.2205(7) 1.2417(7) 0.4547(6) 0.044(3) Uani 1 1 d . . . . .
H42 H 0.210066 1.285421 0.477114 0.053 Uiso 1 1 calc R . . . .
C93 C 0.0303(8) 0.7197(6) 0.0548(5) 0.039(3) Uani 1 1 d . . . . .
C106 C 0.2693(11) 0.8245(9) 0.2901(7) 0.071(5) Uani 1 1 d . . . . .
H106 H 0.308391 0.838096 0.265380 0.085 Uiso 1 1 calc R . . . .
C28 C 0.4803(7) 1.3611(7) 0.2972(5) 0.035(3) Uani 1 1 d . . . . .
C41 C 0.1602(8) 1.1708(7) 0.4433(7) 0.054(4) Uani 1 1 d . . . . .
H41 H 0.110356 1.167287 0.458923 0.065 Uiso 1 1 calc R . . . .
C32 C 0.5111(7) 1.2540(7) 0.2745(6) 0.046(3) Uani 1 1 d . . . . .
H32 H 0.516640 1.215511 0.286406 0.056 Uiso 1 1 calc R . . . .
C99 C -0.0325(9) 0.7924(7) 0.1349(6) 0.050(3) Uani 1 1 d . . . . .
H99 H -0.026194 0.767627 0.161381 0.060 Uiso 1 1 calc R . . . .
C83 C 0.4191(8) 1.0435(7) -0.1375(6) 0.048(3) Uani 1 1 d . . . . .
H83 H 0.469128 1.064059 -0.150885 0.057 Uiso 1 1 calc R . . . .
C25 C 0.4674(8) 1.4771(8) 0.2685(6) 0.056(4) Uani 1 1 d . . . . .
H25 H 0.463763 1.517540 0.258696 0.067 Uiso 1 1 calc R . . . .
C79 C 0.2872(9) 1.1767(7) -0.0497(7) 0.063(4) Uani 1 1 d . . . . .
H79 H 0.258785 1.207507 -0.029024 0.076 Uiso 1 1 calc R . . . .
C110 C 0.1600(8) 0.9626(6) 0.1794(5) 0.041(3) Uani 1 1 d . . . . .
H110 H 0.147578 0.978045 0.219542 0.049 Uiso 1 1 calc R . . . .
C81 C 0.3034(8) 1.0561(7) -0.0888(6) 0.048(3) Uani 1 1 d . . . . .
C98 C -0.0049(8) 0.7753(7) 0.0776(6) 0.040(3) Uani 1 1 d . . . . .
C109 C 0.1962(8) 0.9114(7) 0.1627(5) 0.040(3) Uani 1 1 d . . . . .
C11 C 0.3459(6) 1.5481(6) 0.6115(4) 0.027(2) Uani 1 1 d . . . . .
C9 C 0.2833(7) 1.5847(6) 0.7011(5) 0.037(3) Uani 1 1 d . . . . .
H9 H 0.261573 1.618849 0.726539 0.044 Uiso 1 1 calc R . . . .
C84 C 0.3874(8) 0.9679(8) -0.1469(6) 0.053(3) Uani 1 1 d . . . . .
H84 H 0.414905 0.935935 -0.166989 0.063 Uiso 1 1 calc R . . . .
C3 C 0.2396(11) 1.6153(9) 0.9237(7) 0.073(5) Uani 1 1 d . . . . .
H3 H 0.259274 1.664303 0.922468 0.088 Uiso 1 1 calc R . . . .
C85 C 0.3142(8) 0.9393(6) -0.1266(6) 0.045(3) Uani 1 1 d . . . . .
H85 H 0.292452 0.887023 -0.133532 0.054 Uiso 1 1 calc R . . . .
C70 C 0.5609(11) 1.3308(9) -0.1925(8) 0.078(5) Uani 1 1 d . . . . .
H70 H 0.510285 1.335652 -0.203780 0.094 Uiso 1 1 calc R . . . .
C10 C 0.3141(6) 1.5969(6) 0.6499(5) 0.033(3) Uani 1 1 d . . . . .
H10 H 0.313004 1.639060 0.641535 0.040 Uiso 1 1 calc R . . . .
C132 C 0.1920(7) 1.2281(6) 0.2444(5) 0.039(3) Uani 1 1 d . . . . .
C46 C 0.2608(8) 1.0471(7) 0.3549(7) 0.056(4) Uani 1 1 d . . . . .
H46 H 0.220166 0.997649 0.345107 0.067 Uiso 1 1 calc R . . . .
C50 C 0.3082(8) 1.6218(7) 0.4038(8) 0.071(5) Uani 1 1 d . . . . .
H50A H 0.359084 1.610957 0.402479 0.107 Uiso 1 1 calc GR . . . .
H50B H 0.306816 1.649651 0.446752 0.107 Uiso 1 1 calc GR . . . .
H50C H 0.307960 1.652351 0.379564 0.107 Uiso 1 1 calc GR . . . .
C67 C 0.4973(9) 1.2550(8) 0.6185(6) 0.061(4) Uani 1 1 d . . . . .
H67A H 0.557480 1.270691 0.632027 0.091 Uiso 1 1 calc GR . . . .
H67B H 0.467380 1.236157 0.647341 0.091 Uiso 1 1 calc GR . . . .
H67C H 0.485560 1.298468 0.617687 0.091 Uiso 1 1 calc GR . . . .
C24 C 0.4953(8) 1.4267(8) 0.2293(5) 0.048(3) Uani 1 1 d . . . . .
C29 C 0.4994(7) 1.3677(7) 0.2418(5) 0.044(3) Uani 1 1 d . . . . .
C15 C 0.3359(8) 1.3570(7) 0.6430(5) 0.042(3) Uani 1 1 d . . . . .
H15 H 0.335659 1.312824 0.648369 0.050 Uiso 1 1 calc R . . . .
C26 C 0.4439(7) 1.4697(8) 0.3234(6) 0.045(3) Uani 1 1 d . . . . .
H26 H 0.422251 1.503553 0.349190 0.054 Uiso 1 1 calc R . . . .
C96 C 0.0130(7) 0.8034(6) -0.0171(5) 0.033(3) Uani 1 1 d . . . . .
C100 C -0.0681(9) 0.8447(8) 0.1513(6) 0.053(4) Uani 1 1 d . . . . .
H100 H -0.086239 0.856991 0.189594 0.064 Uiso 1 1 calc R . . . .
C54 C 0.1740(7) 1.4722(7) 0.4416(6) 0.046(3) Uani 1 1 d . . . . .
H54 H 0.126240 1.484005 0.437146 0.055 Uiso 1 1 calc R . . . .
C65 C 0.5091(7) 1.2255(6) 0.5077(5) 0.035(3) Uani 1 1 d . . . . .
C60 C 0.7486(10) 1.2567(10) 0.4292(9) 0.083(5) Uani 1 1 d . . . . .
H60A H 0.747919 1.297713 0.416777 0.125 Uiso 1 1 calc GR . . . .
H60B H 0.793778 1.241076 0.414522 0.125 Uiso 1 1 calc GR . . . .
H60C H 0.757819 1.274372 0.474350 0.125 Uiso 1 1 calc GR . . . .
C116 C 0.2770(9) 0.8234(7) 0.0262(6) 0.052(3) Uani 1 1 d . . . . .
H116 H 0.306674 0.791122 0.013085 0.063 Uiso 1 1 calc R . . . .
C95 C 0.0453(7) 0.7477(6) -0.0355(5) 0.037(3) Uani 1 1 d . . . . .
H95 H 0.061978 0.736370 -0.074363 0.044 Uiso 1 1 calc R . . . .
C44 C 0.3082(7) 1.1842(6) 0.4009(5) 0.036(3) Uani 1 1 d . . . . .
C101 C -0.0775(8) 0.8796(7) 0.1122(5) 0.042(3) Uani 1 1 d . . . . .
H101 H -0.102111 0.916014 0.124671 0.050 Uiso 1 1 calc R . . . .
C134 C 0.2009(8) 1.2847(7) 0.1631(5) 0.042(3) Uani 1 1 d . . . . .
H134 H 0.216160 1.332062 0.196719 0.050 Uiso 1 1 calc R . . . .
C107 C 0.1954(10) 0.8341(7) 0.2840(6) 0.056(4) Uani 1 1 d . . . . .
C30 C 0.5256(8) 1.3104(8) 0.2028(6) 0.054(4) Uani 1 1 d . . . . .
H30 H 0.541892 1.313417 0.165603 0.065 Uiso 1 1 calc R . . . .
C62 C 0.6664(9) 1.1905(8) 0.4014(7) 0.054(4) Uani 1 1 d . . . . .
N3 N 0.5191(7) 1.4295(8) 0.1716(5) 0.064(3) Uani 1 1 d . . . . .
C48 C 0.3936(8) 1.1288(7) 0.3499(6) 0.050(3) Uani 1 1 d . . . . .
H48 H 0.444732 1.133475 0.335989 0.060 Uiso 1 1 calc R . . . .
C36 C -0.1576(13) 0.8617(11) 0.3992(9) 0.091(6) Uani 1 1 d . U . . .
H36 H -0.215419 0.852730 0.393160 0.110 Uiso 1 1 calc R . . . .
C82 C 0.3773(8) 1.0907(8) -0.1078(6) 0.053(4) Uani 1 1 d . . . . .
C139 C 0.1990(11) 1.3512(8) 0.0341(7) 0.076(5) Uani 1 1 d . . . . .
H13D H 0.206219 1.310814 0.000122 0.113 Uiso 1 1 calc GR . . . .
H13E H 0.223749 1.399248 0.028809 0.113 Uiso 1 1 calc GR . . . .
H13F H 0.139271 1.339102 0.033828 0.113 Uiso 1 1 calc GR . . . .
O8 O 0.5066(4) 1.4391(4) 0.5133(3) 0.0263(15) Uani 1 1 d D . . . .
C135 C 0.2054(8) 1.2863(7) 0.1059(6) 0.045(3) Uani 1 1 d . . . . .
C115 C 0.2598(9) 0.8417(7) 0.0832(6) 0.050(3) Uani 1 1 d . . . . .
H115 H 0.276304 0.821397 0.110311 0.060 Uiso 1 1 calc R . . . .
C123 C 0.1196(8) 0.8325(6) -0.2405(5) 0.044(3) Uani 1 1 d . . . . .
H123 H 0.124648 0.810320 -0.282216 0.052 Uiso 1 1 calc R . . . .
C66 C 0.4684(8) 1.1926(7) 0.5541(5) 0.045(3) Uani 1 1 d . . . . .
C92 C 0.0358(10) 0.6215(7) 0.0811(6) 0.059(4) Uani 1 1 d . . . . .
H92 H 0.021653 0.591113 0.038113 0.070 Uiso 1 1 calc R . . . .
C31 C 0.5274(9) 1.2538(8) 0.2176(7) 0.061(4) Uani 1 1 d . . . . .
H31 H 0.539720 1.213954 0.189663 0.073 Uiso 1 1 calc R . . . .
C68 C 0.3738(8) 1.1653(8) 0.5340(7) 0.055(4) Uani 1 1 d . . . . .
H68A H 0.345850 1.146298 0.563488 0.083 Uiso 1 1 calc GR . . . .
H68B H 0.355360 1.124513 0.492769 0.083 Uiso 1 1 calc GR . . . .
H68C H 0.359623 1.207444 0.532920 0.083 Uiso 1 1 calc GR . . . .
C183 C 0.0949(9) 1.3951(9) 0.4995(7) 0.061(4) Uani 1 1 d D U . . .
C75 C 0.5623(10) 1.2859(8) -0.1593(7) 0.064(4) Uani 1 1 d . . . . .
C38 C -0.0208(8) 0.9457(8) 0.4008(8) 0.066(4) Uani 1 1 d . . . . .
C45 C 0.2448(8) 1.1109(7) 0.3887(6) 0.046(3) Uani 1 1 d . . . . .
C23 C 0.5428(9) 1.4905(9) 0.1643(7) 0.061(4) Uani 1 1 d . . . . .
H23 H 0.546925 1.536184 0.196125 0.073 Uiso 1 1 calc R . . . .
C121 C 0.1239(9) 0.9447(8) -0.2665(6) 0.048(3) Uani 1 1 d . . . . .
C102 C 0.1446(12) 0.8172(9) 0.3240(7) 0.077(5) Uani 1 1 d . . . . .
H102 H 0.094024 0.825421 0.321921 0.092 Uiso 1 1 calc R . . . .
C64 C 0.5613(8) 1.1962(7) 0.4740(5) 0.040(3) Uani 1 1 d . . . . .
H64 H 0.572680 1.157487 0.481980 0.048 Uiso 1 1 calc R . . . .
C69 C 0.4890(11) 1.1253(9) 0.5547(8) 0.077(5) Uani 1 1 d . . . . .
H69A H 0.549739 1.141307 0.565449 0.115 Uiso 1 1 calc GR . . . .
H69B H 0.467677 1.084214 0.513619 0.115 Uiso 1 1 calc GR . . . .
H69C H 0.462822 1.107579 0.585259 0.115 Uiso 1 1 calc GR . . . .
C80 C 0.2580(8) 1.1001(7) -0.0577(7) 0.051(3) Uani 1 1 d . . . . .
C2 C 0.2154(11) 1.6073(10) 0.9758(7) 0.073(5) Uani 1 1 d . . . . .
H2 H 0.215647 1.649704 1.009586 0.088 Uiso 1 1 calc R . . . .
C117 C 0.2505(9) 0.8525(7) -0.0134(6) 0.050(3) Uani 1 1 d . . . . .
H117 H 0.262353 0.838622 -0.053816 0.060 Uiso 1 1 calc R . . . .
C103 C 0.1614(15) 0.7893(10) 0.3665(7) 0.088(6) Uani 1 1 d . . . . .
H103 H 0.123370 0.777638 0.392476 0.105 Uiso 1 1 calc R . . . .
C76 C 0.4853(10) 1.2483(8) -0.1416(7) 0.066(4) Uani 1 1 d . . . . .
H76 H 0.438353 1.260927 -0.147359 0.079 Uiso 1 1 calc R . . . .
C1 C 0.1906(10) 1.5377(10) 0.9790(7) 0.072(5) Uani 1 1 d . . . . .
H1 H 0.176016 1.531562 1.015723 0.086 Uiso 1 1 calc R . . . .
C59 C 0.6496(10) 1.1702(9) 0.3322(7) 0.076(5) Uani 1 1 d . . . . .
H59A H 0.598348 1.124552 0.312738 0.114 Uiso 1 1 calc GR . . . .
H59B H 0.696623 1.160614 0.315099 0.114 Uiso 1 1 calc GR . . . .
H59C H 0.642825 1.212147 0.324167 0.114 Uiso 1 1 calc GR . . . .
C131 C 0.1142(9) 1.1782(7) 0.2579(6) 0.058(4) Uani 1 1 d . . . . .
H13G H 0.097739 1.125674 0.228782 0.087 Uiso 1 1 calc GR . . . .
H13H H 0.068795 1.195382 0.253338 0.087 Uiso 1 1 calc GR . . . .
H13I H 0.125744 1.181350 0.300229 0.087 Uiso 1 1 calc GR . . . .
C86 C 0.0758(7) 0.6301(4) 0.1868(4) 0.071(5) Uani 1 1 d . . . . .
H86 H 0.089194 0.683121 0.201722 0.085 Uiso 1 1 calc R . . . .
C87 C 0.0848(8) 0.5966(5) 0.2278(3) 0.102(7) Uani 1 1 d G . . . .
H87 H 0.104306 0.626634 0.270765 0.122 Uiso 1 1 calc R . . . .
C88 C 0.0652(8) 0.5190(6) 0.2060(5) 0.096(7) Uani 1 1 d G . . . .
H88 H 0.071358 0.496077 0.234003 0.115 Uiso 1 1 calc R . . . .
C89 C 0.0367(9) 0.4750(4) 0.1431(5) 0.112(8) Uani 1 1 d G . . . .
H89 H 0.023298 0.422007 0.128199 0.135 Uiso 1 1 calc R . . . .
C90 C 0.0277(9) 0.5086(5) 0.1021(4) 0.117(9) Uani 1 1 d G . . . .
H90 H 0.008186 0.478493 0.059156 0.141 Uiso 1 1 calc R . . . .
C91 C 0.0473(7) 0.5861(5) 0.1239(4) 0.051(3) Uani 1 1 d G . . . .
C138 C 0.3329(11) 1.3668(12) 0.0898(10) 0.121(9) Uani 1 1 d . . . . .
H13J H 0.333658 1.329370 0.050428 0.182 Uiso 1 1 calc GR . . . .
H13K H 0.357392 1.358664 0.124070 0.182 Uiso 1 1 calc GR . . . .
H13L H 0.365365 1.417887 0.092170 0.182 Uiso 1 1 calc GR . . . .
C129 C 0.2204(10) 1.3087(7) 0.2925(6) 0.064(4) Uani 1 1 d . . . . .
H12G H 0.229707 1.308496 0.333939 0.096 Uiso 1 1 calc GR . . . .
H12H H 0.177202 1.328652 0.289005 0.096 Uiso 1 1 calc GR . . . .
H12I H 0.272516 1.340633 0.285446 0.096 Uiso 1 1 calc GR . . . .
C77 C 0.4034(9) 1.1668(7) -0.1000(7) 0.057(4) Uani 1 1 d . . . . .
C22 C 0.5652(10) 1.4890(10) 0.1020(7) 0.070(4) Uani 1 1 d . . . . .
C6 C 0.1872(11) 1.4766(10) 0.9284(8) 0.082(5) Uani 1 1 d . . . . .
H6 H 0.169931 1.428320 0.930858 0.099 Uiso 1 1 calc R . . . .
C78 C 0.3566(10) 1.2073(8) -0.0716(8) 0.067(4) Uani 1 1 d . . . . .
H78 H 0.373432 1.258658 -0.067088 0.081 Uiso 1 1 calc R . . . .
C18 C 0.5823(14) 1.4231(12) 0.0006(9) 0.109(7) Uani 1 1 d . . . . .
H18 H 0.577909 1.377272 -0.031315 0.131 Uiso 1 1 calc R . . . .
C35 C -0.1361(14) 0.8144(11) 0.4045(13) 0.135(11) Uani 1 1 d . . . . .
H35 H -0.177581 0.766435 0.398099 0.162 Uiso 1 1 calc R . . . .
C17 C 0.5618(11) 1.4225(10) 0.0565(8) 0.081(5) Uani 1 1 d . . . . .
H17 H 0.545456 1.376971 0.063586 0.097 Uiso 1 1 calc R . . . .
C20 C 0.6164(16) 1.5577(13) 0.0392(11) 0.122(9) Uani 1 1 d . . . . .
H20 H 0.636543 1.604347 0.033836 0.147 Uiso 1 1 calc R . . . .
C119 C 0.0576(11) 0.9763(9) -0.2662(7) 0.074(5) Uani 1 1 d . . . . .
H11A H 0.004359 0.935405 -0.290479 0.111 Uiso 1 1 calc GR . . . .
H11B H 0.073506 1.014480 -0.284415 0.111 Uiso 1 1 calc GR . . . .
H11C H 0.051504 0.999761 -0.223587 0.111 Uiso 1 1 calc GR . . . .
C74 C 0.6352(10) 1.2765(9) -0.1439(8) 0.072(4) Uani 1 1 d . . . . .
H74 H 0.635482 1.243452 -0.123592 0.087 Uiso 1 1 calc R . . . .
C21 C 0.5937(12) 1.5555(10) 0.0951(9) 0.093(6) Uani 1 1 d . . . . .
H21 H 0.598346 1.600744 0.127881 0.111 Uiso 1 1 calc R . . . .
C61 C 0.6664(13) 1.1217(11) 0.4135(10) 0.108(8) Uani 1 1 d . . . . .
H61A H 0.688311 1.137025 0.457434 0.163 Uiso 1 1 calc GR . . . .
H61B H 0.701794 1.100039 0.388658 0.163 Uiso 1 1 calc GR . . . .
H61C H 0.609223 1.083643 0.402115 0.163 Uiso 1 1 calc GR . . . .
C127 C 0.0127(9) 0.6634(8) -0.2397(9) 0.083(5) Uani 1 1 d . . . . .
H12J H 0.001050 0.609135 -0.254553 0.124 Uiso 1 1 calc GR . . . .
H12K H -0.018866 0.673181 -0.269565 0.124 Uiso 1 1 calc GR . . . .
H12L H -0.004081 0.679662 -0.199684 0.124 Uiso 1 1 calc GR . . . .
C118 C 0.2058(13) 1.0149(12) -0.2389(10) 0.123(8) Uani 1 1 d . U . . .
H11D H 0.209884 1.039425 -0.194307 0.185 Uiso 1 1 calc GR . . . .
H11E H 0.206612 1.050465 -0.258456 0.185 Uiso 1 1 calc GR . . . .
H11F H 0.253267 0.999649 -0.246347 0.185 Uiso 1 1 calc GR . . . .
C72 C 0.7067(12) 1.3599(10) -0.1912(9) 0.087(6) Uani 1 1 d . . . . .
H72 H 0.757084 1.385078 -0.202094 0.105 Uiso 1 1 calc R . . . .
C71 C 0.6322(13) 1.3676(10) -0.2085(9) 0.091(6) Uani 1 1 d . . . . .
H71 H 0.631721 1.398170 -0.231111 0.110 Uiso 1 1 calc R . . . .
C104 C 0.2337(17) 0.7792(10) 0.3701(8) 0.101(7) Uani 1 1 d . . . . .
H104 H 0.247646 0.760755 0.399540 0.121 Uiso 1 1 calc R . . . .
C73 C 0.7053(12) 1.3155(11) -0.1585(10) 0.099(6) Uani 1 1 d . . . . .
H73 H 0.756149 1.312218 -0.145491 0.119 Uiso 1 1 calc R . . . .
C19 C 0.6090(13) 1.4894(13) -0.0091(10) 0.103(7) Uani 1 1 d . . . . .
H19 H 0.622397 1.489549 -0.047672 0.124 Uiso 1 1 calc R . . . .
C137 C 0.2440(16) 1.4234(10) 0.1458(9) 0.120(7) Uani 1 1 d . U . . .
H13M H 0.265222 1.468531 0.135970 0.179 Uiso 1 1 calc GR . . . .
H13N H 0.280950 1.430424 0.182340 0.179 Uiso 1 1 calc GR . . . .
H13O H 0.187586 1.415544 0.154242 0.179 Uiso 1 1 calc GR . . . .
C120 C 0.1186(16) 0.8956(12) -0.3321(8) 0.115(7) Uani 1 1 d . U . . .
H12M H 0.167166 0.881450 -0.334855 0.173 Uiso 1 1 calc GR . . . .
H12N H 0.117668 0.923455 -0.358593 0.173 Uiso 1 1 calc GR . . . .
H12O H 0.067312 0.849799 -0.345643 0.173 Uiso 1 1 calc GR . . . .
C37 C -0.1003(12) 0.9295(11) 0.4017(9) 0.100(6) Uani 1 1 d . U . . .
H37 H -0.120402 0.968102 0.404452 0.119 Uiso 1 1 calc R . . . .
C105 C 0.2879(14) 0.7951(12) 0.3320(9) 0.105(7) Uani 1 1 d . . . . .
H105 H 0.337949 0.786017 0.334134 0.126 Uiso 1 1 calc R . . . .
C33 C 0.0064(14) 0.8965(12) 0.4199(11) 0.118(8) Uani 1 1 d . . . . .
H33 H 0.064608 0.910824 0.433166 0.142 Uiso 1 1 calc R . . . .
N13 N 0.104(2) 0.854(2) -0.4896(16) 0.254(16) Uani 1 1 d . U . . .
C34 C -0.0501(18) 0.8269(12) 0.4200(16) 0.173(14) Uani 1 1 d . . . . .
H34 H -0.032309 0.791991 0.429457 0.207 Uiso 1 1 calc R . . . .
C56B C 0.0465(19) 1.3142(15) 0.4463(13) 0.084(7) Uani 0.50(2) 1 d D U P A 1
H56A H 0.043011 1.319045 0.406303 0.126 Uiso 0.50(2) 1 calc GR . P A 1
H56B H -0.010005 1.292093 0.453317 0.126 Uiso 0.50(2) 1 calc GR . P A 1
H56C H 0.076467 1.281257 0.446362 0.126 Uiso 0.50(2) 1 calc GR . P A 1
C57 C 0.0783(16) 1.4698(14) 0.5455(12) 0.176(11) Uani 1 1 d D U . . .
H57A H 0.116106 1.492353 0.585723 0.264 Uiso 1 1 calc GR . . . .
H57B H 0.020248 1.453675 0.551136 0.264 Uiso 1 1 calc DGR . . . .
H57C H 0.088660 1.507243 0.526656 0.264 Uiso 1 1 calc DGR . . . .
C141 C 0.166(3) 0.907(3) -0.4892(18) 0.201(15) Uani 1 1 d . U . . .
C140 C 0.225(2) 0.9692(15) -0.4993(18) 0.222(19) Uani 1 1 d . . . . .
H14A H 0.259956 0.950703 -0.526882 0.334 Uiso 1 1 calc GR . . . .
H14B H 0.260612 1.007379 -0.459689 0.334 Uiso 1 1 calc GR . . . .
H14C H 0.195226 0.991836 -0.518273 0.334 Uiso 1 1 calc GR . . . .
C56A C 0.0106(16) 1.3703(17) 0.4569(12) 0.084(7) Uani 0.50(2) 1 d D . P A 2
H56D H 0.005364 1.414497 0.452046 0.126 Uiso 0.50(2) 1 calc DGR . P A 2
H56E H -0.035223 1.347519 0.475290 0.126 Uiso 0.50(2) 1 calc DGR . P A 2
H56F H 0.008134 1.333058 0.416390 0.126 Uiso 0.50(2) 1 calc GR . P A 2
H8 H 0.515(7) 1.440(6) 0.548(2) 0.04(4) Uiso 1 1 d D . . . .
H16A H 0.017(5) 0.997(5) -0.085(3) 0.01(2) Uiso 1 1 d D . . . .

loop_
_atom_site_aniso_label
_atom_site_aniso_U_11
_atom_site_aniso_U_22
_atom_site_aniso_U_33
_atom_site_aniso_U_23
_atom_site_aniso_U_13
_atom_site_aniso_U_12
Eu2 0.0252(3) 0.0258(3) 0.0245(3) 0.0121(2) 0.0070(2) 0.0110(2)
Eu1 0.0299(3) 0.0255(3) 0.0272(3) 0.0093(2) 0.0106(2) 0.0114(2)
Eu4 0.0418(3) 0.0264(3) 0.0254(3) 0.0137(2) 0.0105(2) 0.0176(2)
Eu3 0.0436(3) 0.0292(3) 0.0259(3) 0.0142(2) 0.0125(3) 0.0199(3)
O16 0.048(5) 0.028(4) 0.024(4) 0.016(3) 0.011(4) 0.021(4)
O1 0.033(4) 0.029(4) 0.032(4) 0.016(3) 0.016(3) 0.015(3)
O3 0.024(4) 0.028(4) 0.029(4) 0.013(3) 0.003(3) 0.004(3)
O10 0.052(5) 0.026(4) 0.026(4) 0.014(3) 0.015(4) 0.018(4)
O5 0.021(4) 0.037(4) 0.062(5) 0.031(4) 0.007(4) 0.009(3)
O13 0.054(5) 0.029(4) 0.023(4) 0.008(3) 0.014(4) 0.017(4)
O11 0.051(5) 0.037(4) 0.037(5) 0.017(4) 0.007(4) 0.029(4)
O4 0.033(4) 0.038(4) 0.034(4) 0.019(4) 0.006(3) 0.018(4)
O12 0.064(6) 0.050(5) 0.021(4) 0.019(4) 0.022(4) 0.033(4)
O9 0.050(5) 0.039(4) 0.044(5) 0.025(4) 0.025(4) 0.020(4)
O14 0.054(5) 0.039(5) 0.032(4) 0.021(4) 0.011(4) 0.013(4)
O7 0.042(5) 0.033(4) 0.033(4) 0.015(3) 0.013(4) 0.021(4)
O2 0.036(4) 0.037(4) 0.028(4) 0.018(3) 0.015(3) 0.018(3)
O15 0.056(5) 0.027(4) 0.029(4) 0.014(3) 0.004(4) 0.015(4)
O6 0.044(5) 0.032(4) 0.047(5) 0.018(4) 0.028(4) 0.021(4)
N10 0.055(6) 0.026(5) 0.030(5) 0.015(4) 0.018(5) 0.023(4)
N2 0.024(4) 0.019(4) 0.026(5) 0.005(4) 0.002(4) 0.007(4)
N12 0.052(6) 0.040(5) 0.027(5) 0.013(4) 0.010(5) 0.025(5)
N4 0.046(6) 0.038(5) 0.029(5) 0.009(4) 0.016(5) 0.017(5)
C128 0.091(11) 0.042(7) 0.037(7) 0.005(6) 0.026(7) 0.044(8)
N9 0.063(7) 0.056(7) 0.060(7) 0.040(6) 0.017(6) 0.040(6)
C55 0.046(7) 0.042(7) 0.046(7) 0.024(6) 0.010(6) 0.021(6)
C124 0.030(6) 0.046(7) 0.028(6) 0.009(5) 0.002(5) 0.014(5)
N6 0.040(6) 0.032(5) 0.029(5) 0.010(4) 0.011(4) 0.006(4)
N8 0.051(6) 0.046(6) 0.050(6) 0.027(5) 0.006(5) 0.028(5)
C14 0.055(8) 0.045(7) 0.036(7) 0.029(6) 0.027(6) 0.025(6)
C130 0.068(10) 0.087(11) 0.042(8) 0.025(8) -0.009(7) 0.035(9)
N5 0.062(7) 0.059(7) 0.120(9) 0.020(6) 0.035(6) 0.023(5)
N11 0.071(8) 0.045(6) 0.027(5) 0.014(5) -0.001(5) 0.028(6)
C52 0.039(7) 0.032(6) 0.043(7) 0.019(5) -0.007(5) 0.013(5)
N1 0.045(6) 0.048(6) 0.033(6) 0.013(5) 0.020(5) 0.020(5)
C43 0.033(6) 0.027(6) 0.022(6) 0.008(5) -0.001(5) 0.008(5)
C12 0.024(5) 0.030(6) 0.025(6) 0.011(5) 0.010(4) 0.004(5)
C113 0.039(6) 0.029(6) 0.031(6) 0.009(5) 0.002(5) 0.023(5)
C47 0.056(9) 0.023(7) 0.088(11) -0.001(7) 0.020(8) 0.012(6)
C58 0.047(9) 0.128(15) 0.111(14) 0.089(13) 0.046(9) 0.048(10)
C4 0.077(10) 0.075(10) 0.031(7) 0.028(7) 0.035(7) 0.045(8)
C108 0.071(9) 0.042(7) 0.045(8) 0.023(6) 0.011(7) 0.025(7)
C49 0.066(9) 0.071(9) 0.040(8) 0.033(7) 0.018(7) 0.034(8)
C94 0.051(8) 0.032(6) 0.043(7) 0.015(5) 0.004(6) 0.025(6)
C133 0.031(5) 0.039(6) 0.026(5) 0.012(4) -0.004(4) 0.013(4)
C39 0.041(6) 0.044(6) 0.054(7) 0.027(5) 0.014(5) 0.004(5)
C97 0.030(6) 0.028(6) 0.032(6) 0.012(5) 0.006(5) 0.010(5)
C53 0.042(7) 0.038(6) 0.020(5) 0.011(5) -0.003(5) 0.022(5)
C13 0.043(7) 0.029(6) 0.028(6) 0.012(5) 0.008(5) 0.016(5)
C125 0.051(8) 0.037(7) 0.040(7) 0.006(6) 0.004(6) 0.020(6)
C114 0.054(8) 0.024(6) 0.033(6) 0.007(5) -0.006(6) 0.017(5)
C112 0.043(7) 0.036(6) 0.037(7) 0.021(5) 0.015(5) 0.023(5)
C51 0.061(9) 0.072(10) 0.072(10) 0.038(8) 0.007(8) 0.046(8)
C16 0.041(6) 0.022(5) 0.029(6) 0.011(5) 0.006(5) 0.015(5)
C136 0.072(7) 0.031(5) 0.033(6) 0.021(5) 0.011(5) 0.006(5)
C111 0.062(8) 0.039(7) 0.036(7) 0.014(6) 0.017(6) 0.031(6)
N7 0.072(8) 0.048(7) 0.066(8) 0.022(6) 0.041(7) 0.016(6)
C40 0.036(7) 0.033(7) 0.084(11) 0.012(7) 0.004(7) 0.001(6)
C8 0.037(6) 0.043(7) 0.037(7) 0.021(5) 0.021(5) 0.021(5)
C126 0.117(14) 0.064(9) 0.030(7) 0.007(7) 0.003(8) 0.056(10)
C27 0.025(6) 0.047(7) 0.029(6) 0.019(5) -0.001(5) 0.005(5)
C63 0.048(7) 0.030(6) 0.048(8) 0.010(6) 0.008(6) 0.024(6)
C7 0.051(8) 0.045(7) 0.035(7) 0.012(6) 0.012(6) 0.023(6)
C5 0.075(10) 0.066(9) 0.046(8) 0.033(7) 0.043(8) 0.036(8)
C122 0.058(8) 0.049(7) 0.042(7) 0.032(6) 0.021(6) 0.028(6)
C42 0.035(7) 0.044(7) 0.064(9) 0.027(7) 0.022(6) 0.020(6)
C93 0.058(8) 0.045(7) 0.044(7) 0.035(6) 0.020(6) 0.036(6)
C106 0.105(14) 0.074(11) 0.046(9) 0.028(8) 0.005(9) 0.044(10)
C28 0.028(6) 0.053(7) 0.014(5) 0.010(5) -0.004(4) 0.009(5)
C41 0.045(8) 0.032(7) 0.079(10) 0.017(7) 0.029(7) 0.009(6)
C32 0.042(7) 0.038(7) 0.039(7) -0.004(6) 0.012(6) 0.009(6)
C99 0.076(10) 0.053(8) 0.044(8) 0.039(7) 0.021(7) 0.031(7)
C83 0.044(7) 0.038(7) 0.056(8) 0.016(6) 0.028(6) 0.009(6)
C25 0.049(8) 0.071(10) 0.056(9) 0.044(8) 0.002(7) 0.013(7)
C79 0.078(10) 0.034(7) 0.092(12) 0.031(8) 0.043(9) 0.028(7)
C110 0.068(9) 0.039(7) 0.032(6) 0.022(5) 0.017(6) 0.030(6)
C81 0.049(8) 0.044(7) 0.056(8) 0.019(6) 0.012(7) 0.023(6)
C98 0.046(7) 0.044(7) 0.042(7) 0.028(6) 0.010(6) 0.019(6)
C109 0.061(8) 0.043(7) 0.019(6) 0.015(5) 0.004(5) 0.021(6)
C11 0.027(6) 0.028(6) 0.020(5) 0.006(4) 0.010(4) 0.005(5)
C9 0.038(7) 0.045(7) 0.041(7) 0.019(6) 0.023(6) 0.027(6)
C84 0.042(8) 0.058(9) 0.055(8) 0.015(7) 0.025(7) 0.019(7)
C3 0.114(14) 0.086(11) 0.052(9) 0.039(9) 0.045(10) 0.058(11)
C85 0.057(8) 0.027(6) 0.055(8) 0.015(6) 0.009(7) 0.022(6)
C70 0.081(12) 0.078(11) 0.103(14) 0.058(11) 0.050(11) 0.036(10)
C10 0.027(6) 0.037(6) 0.041(7) 0.016(5) 0.011(5) 0.017(5)
C132 0.039(7) 0.033(6) 0.032(6) 0.013(5) 0.003(5) 0.001(5)
C46 0.038(8) 0.033(7) 0.084(11) 0.016(7) 0.007(7) 0.005(6)
C50 0.049(9) 0.041(8) 0.113(13) 0.041(9) -0.028(9) -0.001(7)
C67 0.070(10) 0.076(10) 0.055(9) 0.039(8) 0.023(8) 0.034(8)
C24 0.047(8) 0.063(9) 0.024(6) 0.013(6) 0.017(6) 0.010(7)
C29 0.038(7) 0.053(8) 0.030(7) 0.012(6) 0.008(5) 0.010(6)
C15 0.064(8) 0.038(7) 0.039(7) 0.023(6) 0.022(6) 0.025(6)
C26 0.037(7) 0.070(9) 0.043(7) 0.034(7) 0.009(6) 0.025(6)
C96 0.040(7) 0.033(6) 0.033(6) 0.015(5) 0.011(5) 0.020(5)
C100 0.090(11) 0.066(9) 0.035(7) 0.035(7) 0.031(7) 0.049(8)
C54 0.028(6) 0.060(8) 0.064(9) 0.034(7) 0.012(6) 0.022(6)
C65 0.037(7) 0.040(7) 0.032(6) 0.015(5) 0.005(5) 0.019(5)
C60 0.064(11) 0.095(13) 0.111(15) 0.042(11) 0.036(10) 0.049(10)
C116 0.075(10) 0.059(8) 0.039(8) 0.019(7) 0.006(7) 0.045(8)
C95 0.055(8) 0.034(6) 0.034(6) 0.016(5) 0.018(6) 0.028(6)
C44 0.027(6) 0.036(6) 0.041(7) 0.022(6) 0.003(5) 0.000(5)
C101 0.057(8) 0.050(7) 0.032(7) 0.023(6) 0.020(6) 0.030(6)
C134 0.053(8) 0.043(7) 0.034(7) 0.024(6) 0.013(6) 0.013(6)
C107 0.080(11) 0.043(8) 0.041(8) 0.015(6) -0.004(7) 0.023(7)
C30 0.040(7) 0.073(10) 0.027(7) 0.004(7) 0.019(6) 0.007(7)
C62 0.061(9) 0.051(8) 0.070(10) 0.029(7) 0.037(8) 0.037(7)
N3 0.052(7) 0.104(10) 0.052(7) 0.048(7) 0.015(6) 0.031(7)
C48 0.044(8) 0.038(7) 0.064(9) 0.009(6) 0.023(7) 0.020(6)
C36 0.082(9) 0.084(9) 0.096(9) 0.037(7) 0.029(7) 0.014(7)
C82 0.055(8) 0.058(8) 0.062(9) 0.034(7) 0.037(7) 0.026(7)
C139 0.098(13) 0.059(9) 0.073(11) 0.047(9) 0.001(9) 0.015(9)
O8 0.034(4) 0.023(4) 0.019(4) 0.006(3) 0.005(3) 0.011(3)
C135 0.055(8) 0.057(8) 0.047(8) 0.036(7) 0.021(7) 0.029(7)
C115 0.077(10) 0.051(8) 0.040(8) 0.023(6) 0.009(7) 0.041(7)
C123 0.069(9) 0.039(7) 0.027(6) 0.016(5) 0.009(6) 0.022(6)
C66 0.061(9) 0.052(8) 0.033(7) 0.026(6) 0.013(6) 0.024(7)
C92 0.095(12) 0.040(8) 0.039(8) 0.018(6) 0.012(8) 0.021(8)
C31 0.075(10) 0.052(9) 0.061(10) 0.019(8) 0.035(8) 0.029(8)
C68 0.057(9) 0.065(9) 0.068(9) 0.048(8) 0.028(7) 0.027(7)
C183 0.048(7) 0.075(7) 0.070(7) 0.047(6) 0.020(6) 0.015(6)
C75 0.078(11) 0.048(8) 0.059(9) 0.025(7) 0.031(8) 0.010(8)
C38 0.032(8) 0.050(8) 0.118(14) 0.048(9) 0.003(8) 0.006(6)
C45 0.045(8) 0.039(7) 0.059(9) 0.021(6) 0.014(6) 0.019(6)
C23 0.054(9) 0.071(10) 0.075(11) 0.043(9) 0.015(8) 0.030(8)
C121 0.064(9) 0.079(9) 0.037(7) 0.044(7) 0.021(6) 0.045(8)
C102 0.111(14) 0.071(11) 0.069(11) 0.039(9) 0.025(10) 0.046(10)
C64 0.054(8) 0.043(7) 0.041(7) 0.023(6) 0.022(6) 0.031(6)
C69 0.105(13) 0.094(12) 0.092(12) 0.076(11) 0.048(11) 0.065(11)
C80 0.044(8) 0.042(7) 0.069(9) 0.020(7) 0.025(7) 0.018(6)
C2 0.114(14) 0.089(12) 0.051(9) 0.029(9) 0.034(9) 0.077(11)
C117 0.077(10) 0.063(8) 0.046(8) 0.033(7) 0.037(7) 0.051(8)
C103 0.16(2) 0.079(12) 0.037(9) 0.029(9) 0.022(11) 0.056(13)
C76 0.080(11) 0.054(9) 0.079(11) 0.038(8) 0.048(9) 0.027(8)
C1 0.094(12) 0.114(14) 0.045(9) 0.045(9) 0.038(9) 0.066(11)
C59 0.072(11) 0.084(11) 0.073(11) 0.007(9) 0.021(9) 0.052(9)
C131 0.079(10) 0.043(8) 0.040(8) 0.021(6) 0.019(7) 0.003(7)
C86 0.110(13) 0.050(9) 0.059(10) 0.028(8) 0.005(9) 0.035(9)
C87 0.17(2) 0.070(12) 0.075(12) 0.041(10) 0.004(13) 0.048(13)
C88 0.100(14) 0.065(11) 0.107(15) 0.055(11) -0.033(12) 0.002(10)
C89 0.19(2) 0.035(9) 0.078(13) 0.020(9) -0.034(14) 0.008(11)
C90 0.19(2) 0.053(10) 0.076(13) 0.035(10) -0.036(14) 0.006(12)
C91 0.064(9) 0.044(8) 0.047(8) 0.024(7) 0.002(7) 0.020(7)
C138 0.072(13) 0.128(17) 0.16(2) 0.113(17) -0.006(13) -0.021(12)
C129 0.095(12) 0.042(8) 0.033(7) 0.009(6) 0.002(8) 0.009(8)
C77 0.065(9) 0.038(7) 0.073(10) 0.025(7) 0.029(8) 0.017(7)
C22 0.079(11) 0.091(12) 0.063(10) 0.056(10) 0.033(9) 0.031(10)
C6 0.108(14) 0.100(13) 0.080(12) 0.059(11) 0.064(11) 0.057(11)
C78 0.083(11) 0.042(8) 0.101(13) 0.040(8) 0.046(10) 0.035(8)
C18 0.15(2) 0.120(17) 0.083(14) 0.068(13) 0.061(14) 0.048(15)
C35 0.073(15) 0.050(12) 0.24(3) 0.032(15) 0.047(17) 0.002(11)
C17 0.104(14) 0.086(12) 0.060(10) 0.045(10) 0.032(10) 0.026(11)
C20 0.19(2) 0.115(17) 0.15(2) 0.091(16) 0.12(2) 0.113(18)
C119 0.125(15) 0.074(10) 0.057(10) 0.042(9) 0.024(10) 0.060(11)
C74 0.062(10) 0.084(12) 0.081(12) 0.041(10) 0.029(9) 0.030(9)
C21 0.119(16) 0.087(12) 0.124(16) 0.071(12) 0.089(14) 0.059(12)
C61 0.155(19) 0.125(16) 0.149(19) 0.099(15) 0.110(16) 0.117(16)
C127 0.061(10) 0.044(9) 0.121(15) 0.023(9) 0.009(10) 0.006(8)
C118 0.105(13) 0.150(15) 0.121(14) 0.105(12) 0.014(11) 0.006(11)
C72 0.079(13) 0.081(12) 0.106(15) 0.042(11) 0.042(11) 0.026(10)
C71 0.107(16) 0.081(13) 0.110(16) 0.060(12) 0.043(13) 0.036(12)
C104 0.19(2) 0.074(12) 0.062(12) 0.041(10) 0.016(14) 0.071(15)
C73 0.072(13) 0.117(16) 0.141(19) 0.083(15) 0.047(13) 0.037(12)
C19 0.122(17) 0.138(18) 0.110(16) 0.103(16) 0.054(14) 0.060(15)
C137 0.202(17) 0.081(11) 0.084(12) 0.051(10) 0.046(12) 0.043(11)
C120 0.201(17) 0.128(13) 0.073(11) 0.063(10) 0.044(11) 0.104(12)
C37 0.089(9) 0.085(9) 0.104(10) 0.022(7) 0.044(8) 0.021(7)
C105 0.141(19) 0.149(19) 0.088(14) 0.076(14) 0.024(14) 0.099(16)
C33 0.093(16) 0.099(16) 0.14(2) 0.041(15) 0.021(14) 0.012(13)
N13 0.27(2) 0.25(2) 0.21(2) 0.086(16) 0.093(17) 0.059(16)
C34 0.14(2) 0.073(15) 0.32(4) 0.10(2) 0.10(3) 0.029(16)
C56B 0.052(12) 0.112(16) 0.091(14) 0.069(13) 0.004(10) 0.006(10)
C57 0.184(18) 0.170(16) 0.23(2) 0.078(12) 0.129(15) 0.114(14)
C141 0.200(17) 0.198(17) 0.199(17) 0.067(11) 0.054(10) 0.078(11)
C140 0.26(4) 0.10(2) 0.33(5) 0.11(3) 0.13(4) 0.05(2)
C56A 0.052(12) 0.112(16) 0.091(14) 0.069(13) 0.004(10) 0.006(10)

loop_
_atom_type_symbol
_atom_type_description
_atom_type_scat_dispersion_real
_atom_type_scat_dispersion_imag
_atom_type_scat_source
C C 0.0033 0.0016 'International Tables Vol C Tables 4.2.6.8 and 6.1.1.4'
H H 0.0000 0.0000 'International Tables Vol C Tables 4.2.6.8 and 6.1.1.4'
Eu Eu -0.1578 3.6682 'International Tables Vol C Tables 4.2.6.8 and 6.1.1.4'
N N 0.0061 0.0033 'International Tables Vol C Tables 4.2.6.8 and 6.1.1.4'
O O 0.0106 0.0060 'International Tables Vol C Tables 4.2.6.8 and 6.1.1.4'

loop_
_geom_angle_atom_site_label_1
_geom_angle_atom_site_label_2
_geom_angle_atom_site_label_3
_geom_angle
_geom_angle_site_symmetry_1
_geom_angle_site_symmetry_3
Eu1 Eu2 Eu2 54.766(14) 2_686 2_686
Eu1 Eu2 Eu2 62.365(16) . 2_686
Eu1 Eu2 Eu1 117.131(16) . 2_686
O1 Eu2 Eu2 84.90(16) . 2_686
O1 Eu2 Eu1 140.91(17) . .
O1 Eu2 Eu1 36.39(15) . 2_686
O1 Eu2 O3 143.8(2) . .
O1 Eu2 N2 65.8(2) . .
O1 Eu2 C11 21.7(2) . .
O1 Eu2 O8 101.2(2) . .
O3 Eu2 Eu2 101.18(16) . 2_686
O3 Eu2 Eu1 152.79(16) . 2_686
O3 Eu2 Eu1 41.11(16) . .
O3 Eu2 N2 78.1(2) . .
O3 Eu2 C11 122.9(2) . .
O3 Eu2 O8 69.7(2) . .
O5 Eu2 Eu2 164.2(2) . 2_686
O5 Eu2 Eu1 115.58(19) . 2_686
O5 Eu2 Eu1 125.45(18) . .
O5 Eu2 O1 82.0(3) . .
O5 Eu2 O3 84.5(2) . .
O5 Eu2 O2 126.2(3) . .
O5 Eu2 N2 72.7(3) . .
O5 Eu2 C11 68.5(3) . .
O5 Eu2 O8 140.3(2) . .
O5 Eu2 O8 142.6(2) . 2_686
O4 Eu2 Eu2 116.86(18) . 2_686
O4 Eu2 Eu1 125.71(17) . .
O4 Eu2 Eu1 85.16(18) . 2_686
O4 Eu2 O1 86.9(2) . .
O4 Eu2 O3 120.1(2) . .
O4 Eu2 O5 71.3(2) . .
O4 Eu2 O2 85.7(2) . .
O4 Eu2 N2 137.2(2) . .
O4 Eu2 C11 98.0(3) . .
O4 Eu2 O8 147.8(2) . .
O4 Eu2 O8 82.8(2) . 2_686
O2 Eu2 Eu2 69.27(18) . 2_686
O2 Eu2 Eu1 41.08(16) . .
O2 Eu2 Eu1 109.84(17) . 2_686
O2 Eu2 O1 146.0(2) . .
O2 Eu2 O3 65.9(2) . .
O2 Eu2 N2 135.2(2) . .
O2 Eu2 C11 165.1(2) . .
O2 Eu2 O8 76.4(2) . 2_686
O2 Eu2 O8 70.2(2) . .
N2 Eu2 Eu2 93.86(18) . 2_686
N2 Eu2 Eu1 94.14(17) . .
N2 Eu2 Eu1 90.06(17) . 2_686
N2 Eu2 C11 46.6(2) . .
C11 Eu2 Eu2 96.36(18) . 2_686
C11 Eu2 Eu1 56.45(17) . 2_686
C11 Eu2 Eu1 136.06(19) . .
O8 Eu2 Eu2 36.22(17) 2_686 2_686
O8 Eu2 Eu2 35.06(16) . 2_686
O8 Eu2 Eu1 33.44(16) 2_686 2_686
O8 Eu2 Eu1 83.48(15) . 2_686
O8 Eu2 Eu1 39.76(15) . .
O8 Eu2 Eu1 91.49(16) 2_686 .
O8 Eu2 O1 69.8(2) 2_686 .
O8 Eu2 O3 132.6(2) 2_686 .
O8 Eu2 N2 114.4(2) 2_686 .
O8 Eu2 N2 72.9(2) . .
O8 Eu2 C11 89.7(2) 2_686 .
O8 Eu2 C11 100.5(2) . .
O8 Eu2 O8 71.3(3) 2_686 .
Eu2 Eu1 Eu2 62.867(16) . 2_686
O1 Eu1 Eu2 91.83(15) 2_686 .
O1 Eu1 Eu2 35.69(15) 2_686 2_686
O1 Eu1 N4 79.9(3) 2_686 .
O1 Eu1 N6 157.0(2) 2_686 .
O3 Eu1 Eu2 102.45(16) . 2_686
O3 Eu1 Eu2 41.95(16) . .
O3 Eu1 O1 133.8(2) . 2_686
O3 Eu1 O2 66.3(2) . .
O3 Eu1 N4 107.9(3) . .
O3 Eu1 N6 65.1(3) . .
O7 Eu1 Eu2 102.92(18) . 2_686
O7 Eu1 Eu2 102.46(17) . .
O7 Eu1 O1 118.7(2) . 2_686
O7 Eu1 O3 80.8(2) . .
O7 Eu1 O2 142.8(2) . .
O7 Eu1 N4 145.7(3) . .
O7 Eu1 N6 72.5(3) . .
O2 Eu1 Eu2 40.87(15) . .
O2 Eu1 Eu2 69.56(17) . 2_686
O2 Eu1 O1 77.2(2) . 2_686
O2 Eu1 N4 65.7(3) . .
O2 Eu1 N6 106.4(3) . .
O6 Eu1 Eu2 109.40(19) . 2_686
O6 Eu1 Eu2 170.3(2) . .
O6 Eu1 O1 83.4(2) . 2_686
O6 Eu1 O3 142.2(2) . .
O6 Eu1 O7 72.8(2) . .
O6 Eu1 O2 144.5(2) . .
O6 Eu1 N4 81.9(3) . .
O6 Eu1 N6 81.2(3) . .
N4 Eu1 Eu2 107.2(2) . 2_686
N4 Eu1 Eu2 105.6(2) . .
N4 Eu1 N6 81.2(3) . .
N6 Eu1 Eu2 167.0(2) . 2_686
N6 Eu1 Eu2 105.7(2) . .
O8 Eu1 Eu2 42.32(18) . .
O8 Eu1 Eu2 34.34(17) . 2_686
O8 Eu1 O1 70.0(2) . 2_686
O8 Eu1 O3 72.4(2) . .
O8 Eu1 O7 82.0(2) . .
O8 Eu1 O2 72.1(2) . .
O8 Eu1 O6 128.0(3) . .
O8 Eu1 N4 132.4(3) . .
O8 Eu1 N6 133.0(3) . .
Eu4 Eu4 Eu3 55.586(16) 2_575 2_575
Eu3 Eu4 Eu4 62.332(16) . 2_575
Eu3 Eu4 Eu3 117.918(17) . 2_575
O16 Eu4 Eu4 37.08(17) 2_575 2_575
O16 Eu4 Eu4 35.40(16) . 2_575
O16 Eu4 Eu3 84.65(17) . 2_575
O16 Eu4 Eu3 39.38(17) . .
O16 Eu4 Eu3 92.29(16) 2_575 .
O16 Eu4 Eu3 33.56(17) 2_575 2_575
O16 Eu4 O16 72.5(3) 2_575 .
O16 Eu4 O10 69.5(2) 2_575 2_575
O16 Eu4 O11 77.1(2) 2_575 .
O16 Eu4 O9 133.4(2) 2_575 .
O16 Eu4 N10 115.0(3) 2_575 2_575
O16 Eu4 N10 74.2(2) . 2_575
O16 Eu4 C96 88.7(3) 2_575 2_575
O16 Eu4 C96 101.5(3) . 2_575
O10 Eu4 Eu4 85.73(17) 2_575 2_575
O10 Eu4 Eu3 36.08(16) 2_575 2_575
O10 Eu4 Eu3 141.99(17) 2_575 .
O10 Eu4 O16 102.6(2) 2_575 .
O10 Eu4 O11 146.4(2) 2_575 .
O10 Eu4 O9 144.1(2) 2_575 .
O10 Eu4 N10 65.7(2) 2_575 2_575
O10 Eu4 C96 21.0(2) 2_575 2_575
O11 Eu4 Eu4 69.60(19) . 2_575
O11 Eu4 Eu3 110.71(19) . 2_575
O11 Eu4 Eu3 41.15(18) . .
O11 Eu4 O16 70.3(2) . .
O11 Eu4 O9 65.8(2) . .
O11 Eu4 N10 136.4(3) . 2_575
O11 Eu4 C96 165.2(3) . 2_575
O9 Eu4 Eu4 101.06(18) . 2_575
O9 Eu4 Eu3 153.29(19) . 2_575
O9 Eu4 Eu3 41.10(17) . .
O9 Eu4 O16 69.1(3) . .
O9 Eu4 N10 78.6(3) . 2_575
O9 Eu4 C96 123.8(3) . 2_575
O14 Eu4 Eu4 165.0(2) . 2_575
O14 Eu4 Eu3 126.4(2) . .
O14 Eu4 Eu3 114.2(2) . 2_575
O14 Eu4 O16 140.5(3) . 2_575
O14 Eu4 O16 141.8(2) . .
O14 Eu4 O10 81.2(3) . 2_575
O14 Eu4 O11 125.3(3) . .
O14 Eu4 O9 85.6(3) . .
O14 Eu4 O15 71.9(2) . .
O14 Eu4 N10 73.1(3) . 2_575
O14 Eu4 C96 68.8(3) . 2_575
O15 Eu4 Eu4 115.27(18) . 2_575
O15 Eu4 Eu3 122.49(18) . .
O15 Eu4 Eu3 85.74(19) . 2_575
O15 Eu4 O16 145.3(2) . .
O15 Eu4 O16 81.2(3) . 2_575
O15 Eu4 O10 88.5(3) . 2_575
O15 Eu4 O11 82.2(2) . .
O15 Eu4 O9 118.7(3) . .
O15 Eu4 N10 139.1(2) . 2_575
O15 Eu4 C96 100.1(3) . 2_575
N10 Eu4 Eu4 94.9(2) 2_575 2_575
N10 Eu4 Eu3 89.9(2) 2_575 2_575
N10 Eu4 Eu3 95.34(18) 2_575 .
N10 Eu4 C96 46.8(3) 2_575 2_575
C96 Eu4 Eu4 96.4(2) 2_575 2_575
C96 Eu4 Eu3 55.26(19) 2_575 2_575
C96 Eu4 Eu3 137.0(2) 2_575 .
Eu4 Eu3 Eu4 62.083(17) . 2_575
O16 Eu3 Eu4 42.04(18) . .
O16 Eu3 Eu4 34.10(17) . 2_575
O16 Eu3 O10 69.6(2) . .
O16 Eu3 O11 72.6(2) . .
O16 Eu3 O12 79.9(2) . .
O16 Eu3 O9 71.9(3) . .
O16 Eu3 N12 133.0(3) . .
O16 Eu3 N8 132.2(3) . .
O10 Eu3 Eu4 91.41(16) . .
O10 Eu3 Eu4 35.63(16) . 2_575
O10 Eu3 N12 82.2(3) . .
O10 Eu3 N8 158.2(3) . .
O13 Eu3 Eu4 169.6(2) . .
O13 Eu3 Eu4 109.64(19) . 2_575
O13 Eu3 O16 127.6(3) . .
O13 Eu3 O10 83.4(2) . .
O13 Eu3 O11 144.5(2) . .
O13 Eu3 O12 72.9(3) . .
O13 Eu3 O9 142.4(2) . .
O13 Eu3 N12 83.1(3) . .
O13 Eu3 N8 80.7(3) . .
O11 Eu3 Eu4 69.46(18) . 2_575
O11 Eu3 Eu4 41.26(16) . .
O11 Eu3 O10 77.4(2) . .
O11 Eu3 N12 65.0(3) . .
O11 Eu3 N8 107.7(3) . .
O12 Eu3 Eu4 100.7(2) . 2_575
O12 Eu3 Eu4 101.62(18) . .
O12 Eu3 O10 116.1(3) . .
O12 Eu3 O11 142.5(2) . .
O12 Eu3 O9 81.3(3) . .
O12 Eu3 N12 147.1(3) . .
O12 Eu3 N8 73.1(3) . .
O9 Eu3 Eu4 41.89(17) . .
O9 Eu3 Eu4 101.57(18) . 2_575
O9 Eu3 O10 133.3(2) . .
O9 Eu3 O11 66.5(2) . .
O9 Eu3 N12 106.6(3) . .
O9 Eu3 N8 65.6(3) . .
N12 Eu3 Eu4 105.2(2) . .
N12 Eu3 Eu4 108.6(2) . 2_575
N12 Eu3 N8 81.1(3) . .
N8 Eu3 Eu4 166.2(2) . 2_575
N8 Eu3 Eu4 106.5(2) . .
Eu4 O16 Eu4 107.5(3) 2_575 .
Eu3 O16 Eu4 98.6(3) . .
Eu3 O16 Eu4 112.3(3) . 2_575
Eu2 O1 Eu1 107.9(2) . 2_686
C11 O1 Eu2 116.3(6) . .
C11 O1 Eu1 128.5(6) . 2_686
Eu1 O3 Eu2 96.9(2) . .
C43 O3 Eu2 139.8(6) . .
C43 O3 Eu1 122.9(6) . .
Eu4 O10 Eu3 108.3(3) 2_575 .
C96 O10 Eu4 118.6(6) . 2_575
C96 O10 Eu3 125.5(7) . .
C55 O5 Eu2 135.6(7) . .
C124 O13 Eu3 136.6(7) . .
Eu3 O11 Eu4 97.6(3) . .
C112 O11 Eu4 141.5(7) . .
C112 O11 Eu3 120.5(6) . .
C53 O4 Eu2 135.5(7) . .
C122 O12 Eu3 134.6(7) . .
Eu3 O9 Eu4 97.0(3) . .
C80 O9 Eu4 141.9(7) . .
C80 O9 Eu3 120.9(7) . .
C135 O14 Eu4 135.2(7) . .
C65 O7 Eu1 133.2(7) . .
Eu2 O2 Eu1 98.0(2) . .
C27 O2 Eu2 142.1(7) . .
C27 O2 Eu1 119.0(6) . .
C133 O15 Eu4 134.5(7) . .
C63 O6 Eu1 135.2(7) . .
C97 N10 Eu4 113.4(6) . 2_575
C101 N10 Eu4 127.2(7) . 2_575
C101 N10 C97 118.5(9) . .
C12 N2 Eu2 112.0(6) . .
C16 N2 Eu2 127.0(7) . .
C16 N2 C12 118.8(9) . .
C113 N12 Eu3 113.5(7) . .
C117 N12 Eu3 127.6(8) . .
C117 N12 C113 117.6(10) . .
C28 N4 Eu1 113.8(7) . .
C32 N4 Eu1 124.8(9) . .
C32 N4 C28 119.4(10) . .
C92 N9 C93 123.7(12) . .
O5 C55 C54 123.9(11) . .
O5 C55 C183 116.8(10) . .
C54 C55 C183 119.3(11) . .
O13 C124 C125 115.8(10) . .
O13 C124 C123 123.5(11) . .
C123 C124 C125 120.6(10) . .
C44 N6 Eu1 114.2(7) . .
C48 N6 Eu1 127.8(8) . .
C48 N6 C44 117.1(10) . .
C81 N8 Eu3 115.2(8) . .
C85 N8 Eu3 126.0(8) . .
C85 N8 C81 118.1(11) . .
C15 C14 C13 119.6(10) . .
C39 N5 C40 124.1(13) . .
C108 N11 C109 119.3(11) . .
C49 C52 C53 108.6(9) . .
C51 C52 C49 108.9(10) . .
C51 C52 C53 113.2(10) . .
C50 C52 C49 110.4(12) . .
C50 C52 C53 106.8(9) . .
C50 C52 C51 108.9(11) . .
C7 N1 C8 120.5(10) . .
O3 C43 C42 123.9(10) . .
O3 C43 C44 118.1(9) . .
C42 C43 C44 117.9(10) . .
N2 C12 C13 120.3(9) . .
N2 C12 C11 117.7(8) . .
C11 C12 C13 122.0(9) . .
N12 C113 C114 122.0(9) . .
N12 C113 C112 118.4(9) . .
C114 C113 C112 119.6(10) . .
C46 C47 C48 120.2(12) . .
C5 C4 C7 123.4(11) . .
C5 C4 C3 117.7(11) . .
C3 C4 C7 118.9(13) . .
N11 C108 C107 122.8(14) . .
C93 C94 C95 121.0(10) . .
O15 C133 C132 114.6(9) . .
O15 C133 C134 124.6(10) . .
C134 C133 C132 120.7(10) . .
N5 C39 C38 127.3(14) . .
N10 C97 C98 121.1(10) . .
N10 C97 C96 116.6(9) . .
C98 C97 C96 122.2(10) . .
O4 C53 C52 115.0(10) . .
O4 C53 C54 124.6(10) . .
C54 C53 C52 120.4(10) . .
C14 C13 C12 118.0(9) . .
C8 C13 C14 123.6(10) . .
C8 C13 C12 118.4(9) . .
C128 C125 C124 109.2(10) . .
C128 C125 C126 109.2(10) . .
C126 C125 C124 113.0(11) . .
C127 C125 C128 110.6(12) . .
C127 C125 C124 105.4(10) . .
C127 C125 C126 109.4(12) . .
C113 C114 C109 119.2(10) . .
C115 C114 C113 117.3(11) . .
C115 C114 C109 123.6(11) . .
O11 C112 C113 117.1(9) . .
O11 C112 C111 124.3(10) . .
C111 C112 C113 118.6(10) . .
N2 C16 C15 123.7(10) . .
C139 C136 C135 112.6(11) . .
C139 C136 C138 108.3(13) . .
C135 C136 C138 103.2(11) . .
C137 C136 C139 113.1(14) . .
C137 C136 C135 111.5(11) . .
C137 C136 C138 107.5(16) . .
C112 C111 C110 121.9(10) . .
C76 N7 C77 117.7(13) . .
C41 C40 N5 122.9(13) . .
C41 C40 C45 120.1(11) . .
C45 C40 N5 116.5(12) . .
C13 C8 N1 116.9(10) . .
C9 C8 N1 124.1(10) . .
C9 C8 C13 118.9(10) . .
O2 C27 C28 117.5(10) . .
O2 C27 C26 123.9(11) . .
C26 C27 C28 118.6(10) . .
O6 C63 C62 115.0(10) . .
O6 C63 C64 125.0(10) . .
C64 C63 C62 119.9(10) . .
N1 C7 C4 120.9(12) . .
C6 C5 C4 119.3(14) . .
O12 C122 C123 124.6(10) . .
O12 C122 C121 116.6(10) . .
C123 C122 C121 118.9(10) . .
C43 C42 C41 122.1(11) . .
N9 C93 C98 114.3(10) . .
C94 C93 N9 125.7(10) . .
C94 C93 C98 119.8(10) . .
C107 C106 C105 120.9(17) . .
N4 C28 C27 118.1(9) . .
N4 C28 C29 121.6(11) . .
C29 C28 C27 120.3(11) . .
C40 C41 C42 121.6(12) . .
N4 C32 C31 123.1(13) . .
C100 C99 C98 119.4(11) . .
C84 C83 C82 120.1(11) . .
C24 C25 C26 120.9(13) . .
C78 C79 C80 120.4(12) . .
C109 C110 C111 121.0(10) . .
N8 C81 C82 122.8(11) . .
N8 C81 C80 117.0(11) . .
C82 C81 C80 120.2(11) . .
C97 C98 C93 118.2(10) . .
C97 C98 C99 117.6(10) . .
C99 C98 C93 124.1(10) . .
N11 C109 C114 116.2(10) . .
C110 C109 N11 123.9(10) . .
C110 C109 C114 119.7(10) . .
O1 C11 Eu2 42.0(4) . .
O1 C11 C12 119.7(9) . .
O1 C11 C10 122.6(9) . .
C12 C11 Eu2 81.6(6) . .
C10 C11 Eu2 154.7(8) . .
C10 C11 C12 117.7(9) . .
C8 C9 C10 121.9(10) . .
C83 C84 C85 118.8(11) . .
C2 C3 C4 122.0(15) . .
N8 C85 C84 123.4(11) . .
C71 C70 C75 119.7(17) . .
C11 C10 C9 120.7(10) . .
C133 C132 C130 106.1(10) . .
C131 C132 C130 108.9(11) . .
C131 C132 C133 110.2(10) . .
C131 C132 C129 109.0(10) . .
C129 C132 C130 108.0(11) . .
C129 C132 C133 114.4(10) . .
C47 C46 C45 119.4(12) . .
C25 C24 N3 124.4(13) . .
C29 C24 C25 120.5(11) . .
C29 C24 N3 115.1(12) . .
C28 C29 C30 115.5(12) . .
C24 C29 C28 119.7(11) . .
C24 C29 C30 124.8(12) . .
C14 C15 C16 119.6(10) . .
C27 C26 C25 119.8(12) . .
O10 C96 Eu4 40.4(5) . 2_575
O10 C96 C97 118.8(9) . .
O10 C96 C95 126.1(10) . .
C97 C96 Eu4 81.9(6) . 2_575
C95 C96 Eu4 158.1(8) . 2_575
C95 C96 C97 115.0(10) . .
C99 C100 C101 119.6(11) . .
C53 C54 C55 124.3(11) . .
O7 C65 C66 115.1(10) . .
O7 C65 C64 124.6(10) . .
C64 C65 C66 120.3(10) . .
C115 C116 C117 118.8(12) . .
C96 C95 C94 123.6(10) . .
N6 C44 C43 118.5(9) . .
N6 C44 C45 122.0(11) . .
C43 C44 C45 119.5(10) . .
N10 C101 C100 123.6(11) . .
C135 C134 C133 126.5(12) . .
C106 C107 C108 122.0(14) . .
C106 C107 C102 115.9(14) . .
C102 C107 C108 122.1(15) . .
C31 C30 C29 121.7(12) . .
C60 C62 C63 106.1(11) . .
C60 C62 C59 108.1(13) . .
C60 C62 C61 112.2(15) . .
C59 C62 C63 108.3(11) . .
C59 C62 C61 109.2(13) . .
C61 C62 C63 112.8(11) . .
C23 N3 C24 120.3(14) . .
N6 C48 C47 123.7(11) . .
C35 C36 C37 121(2) . .
C83 C82 C81 116.7(11) . .
C77 C82 C83 123.1(11) . .
C77 C82 C81 120.1(12) . .
Eu2 O8 Eu2 108.7(3) 2_686 .
Eu1 O8 Eu2 97.9(3) . .
Eu1 O8 Eu2 112.2(3) . 2_686
O14 C135 C136 114.0(10) . .
O14 C135 C134 121.7(11) . .
C134 C135 C136 124.2(12) . .
C116 C115 C114 120.4(11) . .
C122 C123 C124 124.8(11) . .
C67 C66 C65 109.0(10) . .
C67 C66 C68 109.7(11) . .
C67 C66 C69 109.7(11) . .
C68 C66 C65 107.0(10) . .
C68 C66 C69 108.4(12) . .
C69 C66 C65 112.9(10) . .
N9 C92 C91 124.3(12) . .
C30 C31 C32 118.5(13) . .
C55 C183 C56B 102.3(15) . .
C55 C183 C57 106.0(13) . .
C55 C183 C56A 115.8(15) . .
C58 C183 C55 114.1(12) . .
C58 C183 C56B 96.8(16) . .
C58 C183 C57 95.6(15) . .
C58 C183 C56A 126.5(16) . .
C56B C183 C57 140.9(17) . .
C56A C183 C57 88.4(12) . .
C70 C75 C76 118.5(16) . .
C74 C75 C70 120.9(14) . .
C74 C75 C76 120.5(14) . .
C37 C38 C39 126.3(16) . .
C37 C38 C33 109.9(16) . .
C33 C38 C39 118.4(14) . .
C40 C45 C44 118.7(11) . .
C46 C45 C40 123.7(12) . .
C46 C45 C44 117.7(11) . .
N3 C23 C22 117.5(15) . .
C119 C121 C122 110.4(10) . .
C119 C121 C118 104.3(14) . .
C118 C121 C122 106.2(11) . .
C120 C121 C122 114.3(12) . .
C120 C121 C119 107.6(13) . .
C120 C121 C118 113.6(15) . .
C103 C102 C107 124.9(18) . .
C65 C64 C63 124.9(11) . .
O9 C80 C79 122.3(11) . .
O9 C80 C81 119.9(11) . .
C79 C80 C81 117.8(11) . .
C3 C2 C1 119.4(14) . .
N12 C117 C116 123.8(11) . .
C104 C103 C102 117.3(18) . .
N7 C76 C75 121.4(15) . .
C2 C1 C6 119.1(14) . .
C87 C86 C91 120.0 . .
C86 C87 C88 120.0 . .
C87 C88 C89 120.0 . .
C90 C89 C88 120.0 . .
C89 C90 C91 120.0 . .
C86 C91 C92 119.8(8) . .
C90 C91 C92 120.2(8) . .
C90 C91 C86 120.0 . .
C82 C77 N7 116.9(12) . .
C78 C77 N7 124.6(12) . .
C78 C77 C82 118.3(12) . .
C17 C22 C23 120.9(14) . .
C21 C22 C23 117.2(16) . .
C21 C22 C17 121.7(15) . .
C5 C6 C1 122.4(16) . .
C79 C78 C77 123.1(12) . .
C19 C18 C17 121(2) . .
C36 C35 C34 122(2) . .
C18 C17 C22 119.5(17) . .
C21 C20 C19 119.1(18) . .
C73 C74 C75 117.9(16) . .
C22 C21 C20 119.7(18) . .
C73 C72 C71 118.8(17) . .
C70 C71 C72 119.4(17) . .
C103 C104 C105 121.3(17) . .
C74 C73 C72 123.1(19) . .
C18 C19 C20 119.3(18) . .
C38 C37 C36 126(2) . .
C104 C105 C106 119.7(19) . .
C38 C33 C34 123(2) . .
C35 C34 C33 114(2) . .
N13 C141 C140 167(5) . .

loop_
_geom_bond_atom_site_label_1
_geom_bond_atom_site_label_2
_geom_bond_distance
_geom_bond_site_symmetry_2
Eu2 Eu2 3.9584(10) 2_686
Eu2 Eu1 3.9405(8) 2_686
Eu2 Eu1 3.6331(7) .
Eu2 O1 2.416(7) .
Eu2 O3 2.446(7) .
Eu2 O5 2.356(7) .
Eu2 O4 2.335(7) .
Eu2 O2 2.401(7) .
Eu2 N2 2.567(8) .
Eu2 C11 3.239(9) .
Eu2 O8 2.401(7) 2_686
Eu2 O8 2.470(7) .
Eu1 O1 2.457(7) 2_686
Eu1 O3 2.406(7) .
Eu1 O7 2.367(7) .
Eu1 O2 2.411(7) .
Eu1 O6 2.351(7) .
Eu1 N4 2.550(9) .
Eu1 N6 2.605(9) .
Eu1 O8 2.346(7) .
Eu4 Eu4 3.9029(11) 2_575
Eu4 Eu3 3.6438(7) .
Eu4 Eu3 3.9117(8) 2_575
Eu4 O16 2.467(7) .
Eu4 O16 2.371(7) 2_575
Eu4 O10 2.400(7) 2_575
Eu4 O11 2.424(7) .
Eu4 O9 2.451(7) .
Eu4 O14 2.326(8) .
Eu4 O15 2.348(7) .
Eu4 N10 2.570(9) 2_575
Eu4 C96 3.251(10) 2_575
Eu3 O16 2.338(7) .
Eu3 O10 2.426(7) .
Eu3 O13 2.331(7) .
Eu3 O11 2.419(7) .
Eu3 O12 2.351(7) .
Eu3 O9 2.413(7) .
Eu3 N12 2.585(9) .
Eu3 N8 2.595(10) .
O1 C11 1.336(11) .
O3 C43 1.329(12) .
O10 C96 1.326(12) .
O5 C55 1.266(13) .
O13 C124 1.280(13) .
O11 C112 1.330(12) .
O4 C53 1.274(12) .
O12 C122 1.261(13) .
O9 C80 1.336(14) .
O14 C135 1.323(15) .
O7 C65 1.275(12) .
O2 C27 1.350(12) .
O15 C133 1.275(12) .
O6 C63 1.270(13) .
N10 C97 1.378(13) .
N10 C101 1.329(13) .
N2 C12 1.375(12) .
N2 C16 1.316(12) .
N12 C113 1.352(13) .
N12 C117 1.315(14) .
N4 C28 1.360(14) .
N4 C32 1.321(14) .
C128 C125 1.524(17) .
N9 C93 1.423(13) .
N9 C92 1.205(15) .
C55 C54 1.397(16) .
C55 C183 1.538(17) .
C124 C125 1.546(16) .
C124 C123 1.400(15) .
N6 C44 1.364(14) .
N6 C48 1.344(14) .
N8 C81 1.359(15) .
N8 C85 1.339(14) .
C14 C13 1.427(14) .
C14 C15 1.333(15) .
C130 C132 1.539(18) .
N5 C39 1.219(16) .
N5 C40 1.442(17) .
N11 C108 1.277(16) .
N11 C109 1.423(14) .
C52 C49 1.538(16) .
C52 C53 1.553(14) .
C52 C51 1.529(16) .
C52 C50 1.515(16) .
N1 C8 1.435(13) .
N1 C7 1.272(14) .
C43 C42 1.364(15) .
C43 C44 1.424(15) .
C12 C13 1.427(14) .
C12 C11 1.405(14) .
C113 C114 1.422(15) .
C113 C112 1.443(14) .
C47 C46 1.355(18) .
C47 C48 1.386(17) .
C58 C183 1.456(19) .
C4 C7 1.455(16) .
C4 C5 1.381(18) .
C4 C3 1.405(19) .
C108 C107 1.457(17) .
C94 C93 1.354(15) .
C94 C95 1.390(15) .
C133 C132 1.538(15) .
C133 C134 1.381(15) .
C39 C38 1.435(17) .
C97 C98 1.410(15) .
C97 C96 1.438(14) .
C53 C54 1.376(16) .
C13 C8 1.416(14) .
C125 C126 1.526(17) .
C125 C127 1.505(18) .
C114 C109 1.441(15) .
C114 C115 1.388(16) .
C112 C111 1.364(15) .
C16 C15 1.402(15) .
C136 C139 1.488(18) .
C136 C135 1.513(15) .
C136 C138 1.55(2) .
C136 C137 1.45(2) .
C111 C110 1.419(15) .
N7 C76 1.294(17) .
N7 C77 1.423(16) .
C40 C41 1.342(17) .
C40 C45 1.402(17) .
C8 C9 1.375(15) .
C27 C28 1.429(16) .
C27 C26 1.356(16) .
C63 C62 1.578(16) .
C63 C64 1.395(16) .
C5 C6 1.364(18) .
C122 C123 1.394(16) .
C122 C121 1.557(15) .
C42 C41 1.387(16) .
C93 C98 1.427(15) .
C106 C107 1.37(2) .
C106 C105 1.39(2) .
C28 C29 1.401(15) .
C32 C31 1.384(18) .
C99 C98 1.423(16) .
C99 C100 1.365(17) .
C83 C84 1.377(17) .
C83 C82 1.418(17) .
C25 C24 1.369(19) .
C25 C26 1.417(17) .
C79 C80 1.406(17) .
C79 C78 1.373(18) .
C110 C109 1.355(16) .
C81 C82 1.419(17) .
C81 C80 1.436(17) .
C11 C10 1.386(14) .
C9 C10 1.410(15) .
C84 C85 1.394(17) .
C3 C2 1.362(19) .
C70 C75 1.40(2) .
C70 C71 1.36(2) .
C132 C131 1.514(16) .
C132 C129 1.524(16) .
C46 C45 1.400(17) .
C67 C66 1.521(18) .
C24 C29 1.357(18) .
C24 N3 1.454(15) .
C29 C30 1.443(17) .
C96 C95 1.384(14) .
C100 C101 1.375(16) .
C65 C66 1.552(15) .
C65 C64 1.388(15) .
C60 C62 1.50(2) .
C116 C115 1.340(17) .
C116 C117 1.398(16) .
C44 C45 1.440(16) .
C134 C135 1.362(16) .
C107 C102 1.37(2) .
C30 C31 1.324(19) .
C62 C59 1.52(2) .
C62 C61 1.525(19) .
N3 C23 1.245(17) .
C36 C35 1.19(3) .
C36 C37 1.38(2) .
C82 C77 1.400(17) .
C66 C68 1.528(18) .
C66 C69 1.535(17) .
C92 C91 1.465(14) .
C183 C56B 1.58(3) .
C183 C57 1.66(3) .
C183 C56A 1.54(2) .
C75 C76 1.461(18) .
C75 C74 1.39(2) .
C38 C37 1.31(2) .
C38 C33 1.43(3) .
C23 C22 1.53(2) .
C121 C119 1.499(18) .
C121 C118 1.54(2) .
C121 C120 1.50(2) .
C102 C103 1.37(2) .
C2 C1 1.37(2) .
C103 C104 1.34(3) .
C1 C6 1.37(2) .
C86 C87 1.3900 .
C86 C91 1.3900 .
C87 C88 1.3900 .
C88 C89 1.3900 .
C89 C90 1.3900 .
C90 C91 1.3900 .
C77 C78 1.389(18) .
C22 C17 1.39(2) .
C22 C21 1.35(2) .
C18 C17 1.38(2) .
C18 C19 1.38(2) .
C35 C34 1.43(3) .
C20 C21 1.40(2) .
C20 C19 1.42(3) .
C74 C73 1.34(2) .
C72 C71 1.41(2) .
C72 C73 1.37(2) .
C104 C105 1.37(3) .
C33 C34 1.42(3) .
N13 C141 1.24(4) .
C141 C140 1.44(4) .

loop_
_geom_torsion_atom_site_label_1
_geom_torsion_atom_site_label_2
_geom_torsion_atom_site_label_3
_geom_torsion_atom_site_label_4
_geom_torsion
_geom_torsion_site_symmetry_1
_geom_torsion_site_symmetry_4
Eu2 O1 C11 C12 27.7(12) . .
Eu2 O1 C11 C10 -153.3(8) . .
Eu2 O3 C43 C42 -20.9(17) . .
Eu2 O3 C43 C44 162.5(7) . .
Eu2 O5 C55 C54 16(2) . .
Eu2 O5 C55 C183 -165.9(9) . .
Eu2 O4 C53 C52 163.1(7) . .
Eu2 O4 C53 C54 -18.9(17) . .
Eu2 O2 C27 C28 -172.4(7) . .
Eu2 O2 C27 C26 6.3(18) . .
Eu2 N2 C12 C13 164.6(8) . .
Eu2 N2 C12 C11 -16.9(11) . .
Eu2 N2 C16 C15 -163.1(9) . .
Eu2 C11 C10 C9 141.3(14) . .
Eu1 O1 C11 Eu2 -146.4(9) 2_686 .
Eu1 O1 C11 C12 -118.7(9) 2_686 .
Eu1 O1 C11 C10 60.3(13) 2_686 .
Eu1 O3 C43 C42 168.7(9) . .
Eu1 O3 C43 C44 -8.0(12) . .
Eu1 O7 C65 C66 -157.3(8) . .
Eu1 O7 C65 C64 24.1(17) . .
Eu1 O2 C27 C28 20.5(12) . .
Eu1 O2 C27 C26 -160.8(9) . .
Eu1 O6 C63 C62 178.5(8) . .
Eu1 O6 C63 C64 -4.6(19) . .
Eu1 N4 C28 C27 -17.3(12) . .
Eu1 N4 C28 C29 162.0(9) . .
Eu1 N4 C32 C31 -163.4(10) . .
Eu1 N6 C44 C43 9.8(13) . .
Eu1 N6 C44 C45 -169.5(9) . .
Eu1 N6 C48 C47 168.2(11) . .
Eu4 O10 C96 C97 -26.7(13) 2_575 .
Eu4 O10 C96 C95 156.1(10) 2_575 .
Eu4 O11 C112 C113 -169.7(8) . .
Eu4 O11 C112 C111 11.9(19) . .
Eu4 O9 C80 C79 -18(2) . .
Eu4 O9 C80 C81 163.9(9) . .
Eu4 O14 C135 C136 -162.1(8) . .
Eu4 O14 C135 C134 20.4(19) . .
Eu4 O15 C133 C132 173.8(7) . .
Eu4 O15 C133 C134 -10.8(17) . .
Eu4 N10 C97 C98 -165.9(8) 2_575 .
Eu4 N10 C97 C96 12.8(12) 2_575 .
Eu4 N10 C101 C100 165.9(10) 2_575 .
Eu4 C96 C95 C94 -141.2(17) 2_575 .
Eu3 O10 C96 Eu4 145.8(9) . 2_575
Eu3 O10 C96 C97 119.2(9) . .
Eu3 O10 C96 C95 -58.0(15) . .
Eu3 O13 C124 C125 -171.2(7) . .
Eu3 O13 C124 C123 6.7(18) . .
Eu3 O11 C112 C113 20.0(13) . .
Eu3 O11 C112 C111 -158.4(10) . .
Eu3 O12 C122 C123 21(2) . .
Eu3 O12 C122 C121 -157.8(8) . .
Eu3 O9 C80 C79 168.1(11) . .
Eu3 O9 C80 C81 -10.0(17) . .
Eu3 N12 C113 C114 163.9(9) . .
Eu3 N12 C113 C112 -16.7(13) . .
Eu3 N12 C117 C116 -164.2(10) . .
Eu3 N8 C81 C82 -172.3(10) . .
Eu3 N8 C81 C80 8.7(15) . .
Eu3 N8 C85 C84 171.4(10) . .
O1 C11 C10 C9 -174.1(10) . .
O3 C43 C42 C41 -176.2(12) . .
O3 C43 C44 N6 -2.2(15) . .
O3 C43 C44 C45 177.2(10) . .
O10 C96 C95 C94 174.1(11) . .
O5 C55 C54 C53 1(2) . .
O5 C55 C183 C58 19.0(19) . .
O5 C55 C183 C56B -84.3(18) . .
O5 C55 C183 C57 122.9(15) . .
O5 C55 C183 C56A -140.9(17) . .
O13 C124 C125 C128 -37.3(14) . .
O13 C124 C125 C126 -159.0(11) . .
O13 C124 C125 C127 81.6(14) . .
O13 C124 C123 C122 -11(2) . .
O11 C112 C111 C110 179.0(11) . .
O4 C53 C54 C55 0(2) . .
O12 C122 C123 C124 -3(2) . .
O12 C122 C121 C119 -46.8(17) . .
O12 C122 C121 C118 65.6(16) . .
O12 C122 C121 C120 -168.3(14) . .
O7 C65 C66 C67 -59.4(14) . .
O7 C65 C66 C68 59.2(13) . .
O7 C65 C66 C69 178.4(12) . .
O7 C65 C64 C63 -4(2) . .
O2 C27 C28 N4 -0.8(15) . .
O2 C27 C28 C29 179.8(10) . .
O2 C27 C26 C25 177.4(11) . .
O15 C133 C132 C130 67.4(13) . .
O15 C133 C132 C131 -50.3(14) . .
O15 C133 C132 C129 -173.6(11) . .
O15 C133 C134 C135 -8(2) . .
O6 C63 C62 C60 70.5(15) . .
O6 C63 C62 C59 -45.3(15) . .
O6 C63 C62 C61 -166.3(14) . .
O6 C63 C64 C65 -6(2) . .
N10 C97 C98 C93 175.3(11) . .
N10 C97 C98 C99 -3.2(17) . .
N10 C97 C96 Eu4 -9.4(9) . 2_575
N10 C97 C96 O10 7.7(15) . .
N10 C97 C96 C95 -174.8(10) . .
N2 C12 C13 C14 1.3(16) . .
N2 C12 C13 C8 -178.9(10) . .
N2 C12 C11 Eu2 12.5(8) . .
N2 C12 C11 O1 -5.8(15) . .
N2 C12 C11 C10 175.1(9) . .
N2 C16 C15 C14 0.8(19) . .
N12 C113 C114 C109 -176.2(11) . .
N12 C113 C114 C115 3.6(17) . .
N12 C113 C112 O11 -0.5(16) . .
N12 C113 C112 C111 178.0(11) . .
N4 C28 C29 C24 -176.3(11) . .
N4 C28 C29 C30 1.5(17) . .
N4 C32 C31 C30 5(2) . .
N9 C93 C98 C97 176.0(11) . .
N9 C93 C98 C99 -5.6(18) . .
N9 C92 C91 C86 -6(2) . .
N9 C92 C91 C90 172.2(13) . .
N6 C44 C45 C40 179.3(12) . .
N6 C44 C45 C46 -1.0(19) . .
N8 C81 C82 C83 0(2) . .
N8 C81 C82 C77 176.9(13) . .
N8 C81 C80 O9 0(2) . .
N8 C81 C80 C79 -178.1(13) . .
C14 C13 C8 N1 0.7(17) . .
C14 C13 C8 C9 -177.5(11) . .
N5 C39 C38 C37 -174.5(19) . .
N5 C39 C38 C33 34(3) . .
N5 C40 C41 C42 174.0(15) . .
N5 C40 C45 C46 7(2) . .
N5 C40 C45 C44 -173.7(13) . .
N11 C108 C107 C106 1(2) . .
N11 C108 C107 C102 178.8(13) . .
C52 C53 C54 C55 177.8(12) . .
N1 C8 C9 C10 177.7(11) . .
C43 C42 C41 C40 -2(2) . .
C43 C44 C45 C40 0.0(18) . .
C43 C44 C45 C46 179.6(12) . .
C12 N2 C16 C15 -1.0(16) . .
C12 C13 C8 N1 -179.1(10) . .
C12 C13 C8 C9 2.7(17) . .
C12 C11 C10 C9 5.0(16) . .
C113 N12 C117 C116 2(2) . .
C113 C114 C109 N11 -179.7(10) . .
C113 C114 C109 C110 -4.3(18) . .
C113 C114 C115 C116 -0.7(19) . .
C113 C112 C111 C110 0.6(18) . .
C47 C46 C45 C40 -179.0(15) . .
C47 C46 C45 C44 1(2) . .
C4 C5 C6 C1 3(3) . .
C4 C3 C2 C1 3(3) . .
C108 N11 C109 C114 -145.0(12) . .
C108 N11 C109 C110 39.7(18) . .
C108 C107 C102 C103 179.7(15) . .
C49 C52 C53 O4 63.8(13) . .
C49 C52 C53 C54 -114.3(12) . .
C94 C93 C98 C97 1.7(18) . .
C94 C93 C98 C99 -179.9(13) . .
C133 C134 C135 O14 4(2) . .
C133 C134 C135 C136 -173.4(12) . .
C39 N5 C40 C41 23(3) . .
C39 N5 C40 C45 -164.6(16) . .
C39 C38 C37 C36 -175.1(18) . .
C39 C38 C33 C34 174(2) . .
C97 N10 C101 C100 -2.6(19) . .
C97 C96 C95 C94 -3.2(17) . .
C13 C14 C15 C16 0.6(19) . .
C13 C12 C11 Eu2 -169.1(10) . .
C13 C12 C11 O1 172.7(10) . .
C13 C12 C11 C10 -6.4(16) . .
C13 C8 C9 C10 -4.2(18) . .
C125 C124 C123 C122 167.2(12) . .
C114 C113 C112 O11 178.9(10) . .
C114 C113 C112 C111 -2.6(17) . .
C112 C113 C114 C109 4.4(17) . .
C112 C113 C114 C115 -175.8(11) . .
C112 C111 C110 C109 0(2) . .
C51 C52 C53 O4 -175.2(10) . .
C51 C52 C53 C54 6.7(16) . .
C16 N2 C12 C13 0.0(15) . .
C16 N2 C12 C11 178.5(9) . .
C111 C110 C109 N11 177.4(12) . .
C111 C110 C109 C114 2.3(19) . .
N7 C77 C78 C79 -174.1(16) . .
C40 N5 C39 C38 179.8(15) . .
C8 N1 C7 C4 179.5(11) . .
C8 C9 C10 C11 0.3(18) . .
C27 C28 C29 C24 3.0(17) . .
C27 C28 C29 C30 -179.1(10) . .
C7 N1 C8 C13 149.1(12) . .
C7 N1 C8 C9 -32.8(18) . .
C7 C4 C5 C6 175.7(15) . .
C7 C4 C3 C2 -178.6(15) . .
C5 C4 C7 N1 8(2) . .
C5 C4 C3 C2 0(2) . .
C42 C43 C44 N6 -179.1(11) . .
C42 C43 C44 C45 0.3(16) . .
C93 N9 C92 C91 -178.7(12) . .
C93 C94 C95 C96 1.8(19) . .
C106 C107 C102 C103 -3(2) . .
C28 N4 C32 C31 -0.4(18) . .
C28 C27 C26 C25 -4.0(17) . .
C28 C29 C30 C31 2.9(19) . .
C41 C40 C45 C46 179.3(15) . .
C41 C40 C45 C44 -1(2) . .
C32 N4 C28 C27 177.9(10) . .
C32 N4 C28 C29 -2.7(17) . .
C99 C100 C101 N10 0(2) . .
C83 C84 C85 N8 0(2) . .
C83 C82 C77 N7 -6(2) . .
C83 C82 C77 C78 178.5(15) . .
C25 C24 C29 C28 -4.2(19) . .
C25 C24 C29 C30 178.2(12) . .
C25 C24 N3 C23 25(2) . .
C81 N8 C85 C84 1.2(19) . .
C81 C82 C77 N7 177.9(13) . .
C81 C82 C77 C78 2(2) . .
C98 C97 C96 Eu4 169.4(10) . 2_575
C98 C97 C96 O10 -173.5(10) . .
C98 C97 C96 C95 4.0(16) . .
C98 C99 C100 C101 1(2) . .
C109 N11 C108 C107 -177.4(11) . .
C109 C114 C115 C116 179.0(13) . .
C11 C12 C13 C14 -177.2(10) . .
C11 C12 C13 C8 2.7(16) . .
C84 C83 C82 C81 0(2) . .
C84 C83 C82 C77 -176.1(14) . .
C3 C4 C7 N1 -173.1(14) . .
C3 C4 C5 C6 -3(2) . .
C3 C2 C1 C6 -3(3) . .
C85 N8 C81 C82 -1.0(19) . .
C85 N8 C81 C80 180.0(12) . .
C70 C75 C76 N7 170.7(15) . .
C70 C75 C74 C73 4(3) . .
C132 C133 C134 C135 166.8(12) . .
C46 C47 C48 N6 0(2) . .
C50 C52 C53 O4 -55.3(14) . .
C50 C52 C53 C54 126.6(13) . .
C24 C25 C26 C27 3(2) . .
C24 C29 C30 C31 -179.4(14) . .
C24 N3 C23 C22 -178.8(12) . .
C29 C24 N3 C23 -157.4(13) . .
C29 C30 C31 C32 -6(2) . .
C15 C14 C13 C12 -1.5(18) . .
C15 C14 C13 C8 178.6(12) . .
C26 C27 C28 N4 -179.5(10) . .
C26 C27 C28 C29 1.1(16) . .
C26 C25 C24 C29 1(2) . .
C26 C25 C24 N3 178.8(12) . .
C96 C97 C98 C93 -3.4(17) . .
C96 C97 C98 C99 178.1(11) . .
C100 C99 C98 C97 0.8(19) . .
C100 C99 C98 C93 -177.6(13) . .
C54 C55 C183 C58 -162.7(14) . .
C54 C55 C183 C56B 94.0(18) . .
C54 C55 C183 C57 -58.8(18) . .
C54 C55 C183 C56A 37(2) . .
C95 C94 C93 N9 -174.5(12) . .
C95 C94 C93 C98 -0.9(19) . .
C44 N6 C48 C47 0(2) . .
C44 C43 C42 C41 0.4(18) . .
C101 N10 C97 C98 4.1(16) . .
C101 N10 C97 C96 -177.1(10) . .
C134 C133 C132 C130 -108.2(13) . .
C134 C133 C132 C131 134.1(12) . .
C134 C133 C132 C129 10.8(16) . .
C107 C106 C105 C104 -4(3) . .
C107 C102 C103 C104 1(3) . .
C62 C63 C64 C65 171.1(12) . .
N3 C24 C29 C28 178.0(11) . .
N3 C24 C29 C30 0.4(19) . .
N3 C23 C22 C17 -2(2) . .
N3 C23 C22 C21 -177.7(16) . .
C48 N6 C44 C43 179.8(11) . .
C48 N6 C44 C45 0.4(17) . .
C48 C47 C46 C45 -1(2) . .
C36 C35 C34 C33 -8(5) . .
C82 C83 C84 C85 0(2) . .
C82 C81 C80 O9 -178.9(12) . .
C82 C81 C80 C79 3(2) . .
C82 C77 C78 C79 1(3) . .
C139 C136 C135 O14 34.9(17) . .
C139 C136 C135 C134 -147.6(14) . .
C115 C114 C109 N11 0.5(18) . .
C115 C114 C109 C110 176.0(12) . .
C115 C116 C117 N12 1(2) . .
C123 C124 C125 C128 144.8(12) . .
C123 C124 C125 C126 23.0(16) . .
C123 C124 C125 C127 -96.4(14) . .
C123 C122 C121 C119 134.0(13) . .
C123 C122 C121 C118 -113.5(16) . .
C123 C122 C121 C120 13(2) . .
C66 C65 C64 C63 177.3(12) . .
C92 N9 C93 C94 -40(2) . .
C92 N9 C93 C98 145.7(14) . .
C183 C55 C54 C53 -176.7(12) . .
C75 C70 C71 C72 0(3) . .
C75 C74 C73 C72 -4(3) . .
C38 C33 C34 C35 -5(4) . .
C45 C40 C41 C42 2(2) . .
C23 C22 C17 C18 179.9(17) . .
C23 C22 C21 C20 179.0(18) . .
C121 C122 C123 C124 176.1(12) . .
C102 C103 C104 C105 -1(3) . .
C64 C63 C62 C60 -106.6(14) . .
C64 C63 C62 C59 137.6(13) . .
C64 C63 C62 C61 17(2) . .
C64 C65 C66 C67 119.3(13) . .
C64 C65 C66 C68 -122.1(12) . .
C64 C65 C66 C69 -2.9(17) . .
C80 C79 C78 C77 -3(3) . .
C80 C81 C82 C83 179.2(13) . .
C80 C81 C82 C77 -4(2) . .
C2 C1 C6 C5 0(3) . .
C117 N12 C113 C114 -4.1(17) . .
C117 N12 C113 C112 175.3(11) . .
C117 C116 C115 C114 -1(2) . .
C103 C104 C105 C106 2(3) . .
C76 N7 C77 C82 145.4(15) . .
C76 N7 C77 C78 -39(2) . .
C76 C75 C74 C73 -176.6(16) . .
C86 C87 C88 C89 0.0 . .
C87 C86 C91 C92 178.4(12) . .
C87 C86 C91 C90 0.0 . .
C87 C88 C89 C90 0.0 . .
C88 C89 C90 C91 0.0 . .
C89 C90 C91 C92 -178.4(12) . .
C89 C90 C91 C86 0.0 . .
C91 C86 C87 C88 0.0 . .
C138 C136 C135 O14 -81.7(15) . .
C138 C136 C135 C134 95.9(16) . .
C77 N7 C76 C75 177.5(13) . .
C78 C79 C80 O9 -177.7(14) . .
C78 C79 C80 C81 0(2) . .
C35 C36 C37 C38 11(4) . .
C17 C22 C21 C20 3(3) . .
C17 C18 C19 C20 1(3) . .
C74 C75 C76 N7 -9(2) . .
C21 C22 C17 C18 -5(3) . .
C21 C20 C19 C18 -2(3) . .
C71 C70 C75 C76 178.7(16) . .
C71 C70 C75 C74 -2(3) . .
C71 C72 C73 C74 3(3) . .
C73 C72 C71 C70 0(3) . .
C19 C18 C17 C22 2(3) . .
C19 C20 C21 C22 0(3) . .
C137 C136 C135 O14 163.3(15) . .
C137 C136 C135 C134 -19(2) . .
C37 C36 C35 C34 7(4) . .
C37 C38 C33 C34 18(3) . .
C105 C106 C107 C108 -178.7(15) . .
C105 C106 C107 C102 4(2) . .
C33 C38 C37 C36 -22(3) . .
